data_1557774
loop_
_publ_author_name
'Tashiro, Shohei'
'Umeki, Tsutomu'
'Kubota, Ryou'
'Shionoya, Mitsuhiko'

_publ_section_title
;
 Face-selective adsorption of a prochiral compound on the chiral
 pore-surface of a metal-macrocycle framework (MMF) directed towards
 stereoselective reactions.
;
_journal_name_full 'Faraday discussions'
_journal_page_first 197
_journal_page_last 209
_journal_paper_doi 10.1039/d0fd00019a
_journal_volume 225
_journal_year 2021
_chemical_absolute_configuration ad
_chemical_formula_moiety
'2(C42 H42 Cl6 N6 Pd3), 0.301(C8 H8 Cl O), 0.25(C7 H4 Cl O), 0.25(C7), 0.5(C8 H7 O2), 1.399(O), 2.25(C2 H3 N)'
_chemical_formula_sum 'C98.4 H97.66 Cl12.55 N14.25 O2.95 Pd6'
_chemical_formula_weight 2610.44
_space_group_crystal_system monoclinic
_space_group_IT_number 4
_space_group_name_Hall 'P 2yb'
_space_group_name_H-M_alt 'P 1 21 1'
_atom_sites_solution_hydrogens geom
_atom_sites_solution_primary direct
_atom_sites_solution_secondary difmap
_audit_update_record
;
2019-12-27 deposited with the CCDC.	2020-04-09 downloaded from the CCDC.
;
_cell_angle_alpha 90.0000
_cell_angle_beta 90.7890(10)
_cell_angle_gamma 90.0000
_cell_formula_units_Z 4
_cell_length_a 14.3380(3)
_cell_length_b 52.9530(10)
_cell_length_c 19.7623(4)
_cell_measurement_reflns_used 139619
_cell_measurement_temperature 98
_cell_measurement_theta_max 27.54
_cell_measurement_theta_min 1.62
_cell_volume 15002.9(5)
_computing_cell_refinement 'RAPID AUTO'
_computing_data_collection 'RAPID AUTO (Rigaku, ????)'
_computing_data_reduction 'RAPID AUTO'
_computing_molecular_graphics 'CrystalStructure 4.2.5'
_computing_publication_material 'CrystalStructure 4.2.5 (Rigaku, 2017)'
_computing_structure_refinement 'SHELXL Version 2017/1 (Sheldrick, 2008)'
_computing_structure_solution 'SHELXS Version 2013/1 (Sheldrick, 2008)'
_diffrn_ambient_temperature 98
_diffrn_detector_area_resol_mean 10.000
_diffrn_measured_fraction_theta_full 1.000
_diffrn_measured_fraction_theta_max 1.000
_diffrn_measurement_device_type 'Rigaku R-AXIS RAPID'
_diffrn_measurement_method \w
_diffrn_radiation_type 'Mo K\a'
_diffrn_radiation_wavelength 0.71075
_diffrn_reflns_av_R_equivalents 0.0754
_diffrn_reflns_Laue_measured_fraction_full 1.000
_diffrn_reflns_Laue_measured_fraction_max 1.000
_diffrn_reflns_limit_h_max 18
_diffrn_reflns_limit_h_min -18
_diffrn_reflns_limit_k_max 68
_diffrn_reflns_limit_k_min -68
_diffrn_reflns_limit_l_max 25
_diffrn_reflns_limit_l_min -25
_diffrn_reflns_number 245595
_diffrn_reflns_point_group_measured_fraction_full 1.000
_diffrn_reflns_point_group_measured_fraction_max 1.000
_diffrn_reflns_theta_full 25.242
_diffrn_reflns_theta_max 27.498
_diffrn_reflns_theta_min 1.615
_diffrn_standards_number 0
_exptl_absorpt_coefficient_mu 0.966
_exptl_absorpt_correction_T_max 0.917
_exptl_absorpt_correction_T_min 0.582
_exptl_absorpt_correction_type multi-scan
_exptl_absorpt_process_details 'ABSCOR (Rigaku, 1995)'
_exptl_crystal_colour yellow
_exptl_crystal_density_diffrn 1.156
_exptl_crystal_density_method 'not measured'
_exptl_crystal_description platelet
_exptl_crystal_F_000 5203.04
_exptl_crystal_size_max 0.380
_exptl_crystal_size_mid 0.150
_exptl_crystal_size_min 0.090
_refine_diff_density_max 1.96
_refine_diff_density_min -1.79
_refine_ls_abs_structure_details
;
 Flack x determined using 16096 quotients [(I+)-(I-)]/[(I+)+(I-)]
 (Parsons, Flack and Wagner, Acta Cryst. B69 (2013) 249-259).
;
_refine_ls_abs_structure_Flack 0.068(9)
_refine_ls_extinction_method none
_refine_ls_goodness_of_fit_ref 0.998
_refine_ls_hydrogen_treatment constr
_refine_ls_number_parameters 2293
_refine_ls_number_reflns 68909
_refine_ls_number_restraints 512
_refine_ls_R_factor_all 0.1188
_refine_ls_R_factor_gt 0.0787
_refine_ls_shift/su_max 0.001
_refine_ls_structure_factor_coef Fsqd
_refine_ls_weighting_details 'w = 1/[\s^2^(Fo^2^)+(0.1798P)^2^] where P=(Fo^2^+2Fc^2^)/3'
_refine_ls_weighting_scheme calc
_refine_ls_wR_factor_gt 0.2253
_refine_ls_wR_factor_ref 0.2658
_reflns_Friedel_coverage 0.978
_reflns_Friedel_fraction_full 1.000
_reflns_Friedel_fraction_max 1.000
_reflns_number_gt 44483
_reflns_number_total 68909
_reflns_threshold_expression F^2^>2.0\s(F^2^)
_cod_data_source_file d0fd00019a1.cif
_cod_data_source_block HAPCPE@MMF
_cod_depositor_comments 'Adding full bibliography for 1557771--1557774.cif.'
_cod_database_code 1557774

loop_
_space_group_symop_id
_space_group_symop_operation_xyz
1 +X,+Y,+Z
2 -X,1/2+Y,-Z

loop_
_atom_site_label
_atom_site_type_symbol
_atom_site_fract_x
_atom_site_fract_y
_atom_site_fract_z
_atom_site_U_iso_or_equiv
_atom_site_adp_type
_atom_site_occupancy
_atom_site_site_symmetry_order
_atom_site_calc_flag
_atom_site_refinement_flags_posn
_atom_site_refinement_flags_adp
_atom_site_refinement_flags_occupancy
_atom_site_disorder_assembly
_atom_site_disorder_group
Pd1 Pd 0.23722(5) 0.31689(2) 0.40916(4) 0.0421(2) Uani 1 1 d . . . . .
Pd2 Pd 0.42144(6) 0.32069(2) -0.04075(5) 0.0484(2) Uani 1 1 d . . . . .
Pd3 Pd 0.84507(6) 0.28492(2) 0.27831(5) 0.0512(3) Uani 1 1 d . . . . .
Cl1 Cl 0.26412(19) 0.27367(7) 0.41209(14) 0.0488(7) Uani 1 1 d . . . . .
Cl2 Cl 0.07677(18) 0.31244(7) 0.41120(15) 0.0511(8) Uani 1 1 d . . . . .
Cl3 Cl 0.3583(2) 0.28182(7) -0.01529(18) 0.0587(8) Uani 1 1 d . . . . .
Cl4 Cl 0.4957(2) 0.30545(8) -0.13493(17) 0.0601(9) Uani 1 1 d . . . . .
Cl5 Cl 0.8136(3) 0.25456(9) 0.1974(2) 0.0768(11) Uani 1 1 d . . . . .
Cl6 Cl 0.8760(3) 0.25584(8) 0.3618(2) 0.0730(11) Uani 1 1 d . . . . .
N1 N 0.3767(6) 0.3236(2) 0.4186(5) 0.049(3) Uani 1 1 d . . . . .
H1N H 0.401462 0.313080 0.456953 0.059 Uiso 1 1 calc R U . . .
N2 N 0.2241(6) 0.3552(2) 0.4031(5) 0.046(2) Uani 1 1 d . . . . .
H2N H 0.176865 0.360044 0.437525 0.055 Uiso 1 1 calc R U . . .
N3 N 0.3545(7) 0.3363(2) 0.0399(5) 0.052(3) Uani 1 1 d . . . . .
H3N H 0.287429 0.331047 0.038690 0.062 Uiso 1 1 calc R U . . .
N4 N 0.4728(7) 0.3571(2) -0.0568(6) 0.053(3) Uani 1 1 d . . . . .
H4N H 0.455115 0.361701 -0.104354 0.064 Uiso 1 1 calc R U . . .
N5 N 0.8140(7) 0.3122(2) 0.2102(5) 0.051(3) Uani 1 1 d . . . . .
H5N H 0.842844 0.307594 0.166081 0.061 Uiso 1 1 calc R U . . .
N6 N 0.8805(6) 0.3151(2) 0.3400(5) 0.051(3) Uani 1 1 d . . . . .
H6N H 0.946628 0.311844 0.354172 0.062 Uiso 1 1 calc R U . . .
C1 C 0.3884(8) 0.3508(3) 0.4372(6) 0.044(3) Uani 1 1 d . . . . .
C2 C 0.4676(9) 0.3596(3) 0.4676(7) 0.057(3) Uani 1 1 d . . . . .
H2A H 0.517512 0.348391 0.478131 0.069 Uiso 1 1 calc R U . . .
C3 C 0.4747(9) 0.3854(3) 0.4831(7) 0.061(4) Uani 1 1 d . . . . .
H3A H 0.529533 0.391691 0.504674 0.073 Uiso 1 1 calc R U . . .
C4 C 0.4044(12) 0.4012(3) 0.4677(8) 0.068(4) Uani 1 1 d . . . . .
H4A H 0.411643 0.418718 0.476133 0.082 Uiso 1 1 calc R U . . .
C5 C 0.3198(10) 0.3923(3) 0.4391(7) 0.060(4) Uani 1 1 d . . . . .
H5A H 0.269453 0.403412 0.429397 0.072 Uiso 1 1 calc R U . . .
C6 C 0.3130(8) 0.3666(2) 0.4257(6) 0.046(3) Uani 1 1 d . . . . .
C7 C 0.1887(8) 0.3654(3) 0.3367(6) 0.050(3) Uani 1 1 d . . . . .
H7A H 0.191597 0.384038 0.337721 0.060 Uiso 1 1 calc R U . . .
H7B H 0.122591 0.360414 0.330324 0.060 Uiso 1 1 calc R U . . .
C8 C 0.2450(8) 0.3557(3) 0.2768(6) 0.047(3) Uani 1 1 d . . . . .
C9 C 0.2121(9) 0.3356(3) 0.2384(7) 0.055(3) Uani 1 1 d . . . . .
H9A H 0.153988 0.328128 0.249476 0.066 Uiso 1 1 calc R U . . .
C10 C 0.3273(9) 0.3662(3) 0.2572(6) 0.054(3) Uani 1 1 d . . . . .
H10A H 0.349106 0.380554 0.281388 0.064 Uiso 1 1 calc R U . . .
C11 C 0.2606(9) 0.3264(3) 0.1857(6) 0.054(3) Uani 1 1 d . . . . .
H11A H 0.235675 0.312570 0.160643 0.065 Uiso 1 1 calc R U . . .
C12 C 0.3808(8) 0.3574(3) 0.2051(7) 0.051(3) Uani 1 1 d . . . . .
H12A H 0.438890 0.365124 0.195091 0.061 Uiso 1 1 calc R U . . .
C13 C 0.3475(9) 0.3367(3) 0.1667(6) 0.056(3) Uani 1 1 d . . . . .
C14 C 0.3995(10) 0.3276(3) 0.1071(6) 0.054(3) Uani 1 1 d . . . . .
H14A H 0.401713 0.308899 0.108029 0.065 Uiso 1 1 calc R U . . .
H14B H 0.464368 0.333914 0.109812 0.065 Uiso 1 1 calc R U . . .
C15 C 0.3607(9) 0.3643(3) 0.0301(7) 0.053(3) Uani 1 1 d . . . . .
C16 C 0.3042(12) 0.3808(4) 0.0677(7) 0.073(5) Uani 1 1 d . . . . .
H16A H 0.260734 0.374639 0.099554 0.087 Uiso 1 1 calc R U . . .
C17 C 0.3148(15) 0.4069(4) 0.0562(9) 0.084(5) Uani 1 1 d . . . . .
H17A H 0.276756 0.418386 0.080387 0.101 Uiso 1 1 calc R U . . .
C18 C 0.3717(15) 0.4155(3) 0.0157(10) 0.079(5) Uani 1 1 d . . . . .
H18 H 0.376897 0.433230 0.009722 0.095 Uiso 1 1 calc R U . . .
C19 C 0.4280(13) 0.3994(4) -0.0211(8) 0.074(5) Uani 1 1 d . . . . .
H19A H 0.472062 0.406096 -0.051733 0.088 Uiso 1 1 calc R U . . .
C20 C 0.4203(10) 0.3737(3) -0.0133(6) 0.063(4) Uani 1 1 d . . . . .
C21 C 0.5749(9) 0.3594(3) -0.0517(7) 0.059(4) Uani 1 1 d . . . . .
H21A H 0.592252 0.377518 -0.053778 0.071 Uiso 1 1 calc R U . . .
H21B H 0.603450 0.350807 -0.090713 0.071 Uiso 1 1 calc R U . . .
C22 C 0.6144(9) 0.3479(3) 0.0148(6) 0.055(3) Uani 1 1 d . . . . .
C23 C 0.6399(9) 0.3230(3) 0.0164(7) 0.058(3) Uani 1 1 d . . . . .
H23A H 0.635773 0.313162 -0.023812 0.069 Uiso 1 1 calc R U . . .
C24 C 0.6206(10) 0.3625(3) 0.0737(7) 0.061(4) Uani 1 1 d . . . . .
H24A H 0.604711 0.379946 0.071737 0.073 Uiso 1 1 calc R U . . .
C25 C 0.6717(8) 0.3118(3) 0.0761(6) 0.053(3) Uani 1 1 d . . . . .
H25 H 0.690730 0.294621 0.076387 0.064 Uiso 1 1 calc R U . . .
C26 C 0.6491(9) 0.3523(3) 0.1339(7) 0.057(4) Uani 1 1 d . . . . .
H26 H 0.651503 0.362230 0.173898 0.069 Uiso 1 1 calc R U . . .
C27 C 0.6755(8) 0.3259(3) 0.1352(6) 0.055(3) Uani 1 1 d . . . . .
C28 C 0.7070(8) 0.3137(3) 0.1995(6) 0.056(3) Uani 1 1 d . . . . .
H28A H 0.681441 0.296297 0.200733 0.067 Uiso 1 1 calc R U . . .
H28B H 0.680017 0.323072 0.237876 0.067 Uiso 1 1 calc R U . . .
C29 C 0.8590(6) 0.3374(2) 0.2355(5) 0.038(3) Uani 1 1 d . . . . .
C30 C 0.8649(10) 0.3571(3) 0.1876(7) 0.059(3) Uani 1 1 d . . . . .
H30 H 0.844051 0.355631 0.141943 0.070 Uiso 1 1 calc R U . . .
C31 C 0.9060(12) 0.3796(4) 0.2156(9) 0.074(4) Uani 1 1 d . . . . .
H31 H 0.914787 0.394101 0.187942 0.089 Uiso 1 1 calc R U . . .
C32 C 0.9326(10) 0.3801(3) 0.2831(7) 0.059(3) Uani 1 1 d . . . . .
H32 H 0.959011 0.395094 0.301340 0.070 Uiso 1 1 calc R U . . .
C33 C 0.9224(10) 0.3596(4) 0.3245(7) 0.066(4) Uani 1 1 d . . . . .
H33 H 0.941349 0.360713 0.370625 0.080 Uiso 1 1 calc R U . . .
C34 C 0.8845(8) 0.3373(3) 0.2998(6) 0.052(3) Uani 1 1 d . . . . .
C35 C 0.8286(8) 0.3178(3) 0.4052(6) 0.054(3) Uani 1 1 d . . . . .
H35A H 0.845647 0.334015 0.427176 0.065 Uiso 1 1 calc R U . . .
H35B H 0.846204 0.303926 0.436315 0.065 Uiso 1 1 calc R U . . .
C36 C 0.7250(8) 0.3172(3) 0.3915(5) 0.051(3) Uani 1 1 d . . . . .
C37 C 0.6741(9) 0.2967(3) 0.4053(6) 0.048(3) Uani 1 1 d . . . . .
H37 H 0.703540 0.282037 0.423094 0.058 Uiso 1 1 calc R U . . .
C38 C 0.6801(9) 0.3395(3) 0.3653(6) 0.050(3) Uani 1 1 d . . . . .
H38 H 0.714849 0.354510 0.358048 0.060 Uiso 1 1 calc R U . . .
C39 C 0.5767(8) 0.2968(3) 0.3937(6) 0.052(3) Uani 1 1 d . . . . .
H39 H 0.540856 0.282476 0.405758 0.063 Uiso 1 1 calc R U . . .
C40 C 0.5843(8) 0.3387(3) 0.3508(7) 0.054(3) Uani 1 1 d . . . . .
H40 H 0.554411 0.352882 0.330819 0.064 Uiso 1 1 calc R U . . .
C41 C 0.5331(8) 0.3173(3) 0.3653(6) 0.045(3) Uani 1 1 d . . . . .
C42 C 0.4265(7) 0.3157(3) 0.3547(6) 0.050(3) Uani 1 1 d . . . . .
H42A H 0.407269 0.326881 0.316858 0.060 Uiso 1 1 calc R U . . .
H42B H 0.408800 0.298178 0.342625 0.060 Uiso 1 1 calc R U . . .
Pd4 Pd 0.53493(6) 0.23023(2) 0.42884(5) 0.0559(3) Uani 1 1 d D . . . .
Pd5 Pd 0.02031(12) 0.14199(3) 0.19812(7) 0.0812(4) Uani 1 1 d D . . . .
Pd6 Pd 0.47820(18) 0.05988(4) 0.34957(15) 0.1436(10) Uani 1 1 d D . . . .
Cl7 Cl 0.6729(2) 0.23196(9) 0.4897(2) 0.0711(10) Uani 1 1 d . . . . .
Cl8 Cl 0.4451(2) 0.22466(8) 0.52286(17) 0.0631(9) Uani 1 1 d . . . . .
Cl9 Cl -0.0049(5) 0.15433(11) 0.0877(3) 0.1047(17) Uani 1 1 d . . . . .
Cl10 Cl 0.0548(6) 0.10168(11) 0.1653(3) 0.116(2) Uani 1 1 d . . . . .
Cl11 Cl 0.4028(6) 0.02142(13) 0.3550(5) 0.155(4) Uani 1 1 d . . . . .
Cl12 Cl 0.4813(8) 0.0658(2) 0.4663(5) 0.185(4) Uani 1 1 d . . . . .
N7 N 0.6045(7) 0.2348(2) 0.3391(5) 0.055(3) Uani 1 1 d D . . . .
H7N H 0.647087 0.249624 0.345299 0.066 Uiso 1 1 calc R U . . .
N8 N 0.4167(6) 0.2298(2) 0.3698(5) 0.049(2) Uani 1 1 d D . . . .
H8N H 0.369431 0.241057 0.390986 0.059 Uiso 1 1 calc R U . . .
N9 N -0.0318(9) 0.1755(2) 0.2314(6) 0.072(4) Uani 1 1 d D . . . .
H9N H -0.093584 0.177696 0.207992 0.087 Uiso 1 1 calc R U . . .
N10 N 0.0434(11) 0.1336(3) 0.2986(6) 0.093(5) Uani 1 1 d D . . . .
H10N H 0.020532 0.116125 0.307988 0.112 Uiso 1 1 calc R U . . .
N11 N 0.4793(15) 0.0581(3) 0.2465(8) 0.154(9) Uani 1 1 d D U . . .
H11N H 0.503965 0.040813 0.237033 0.185 Uiso 1 1 calc R U . . .
N12 N 0.5496(13) 0.0933(3) 0.3373(10) 0.148(8) Uani 1 1 d D U . . .
H12N H 0.601755 0.093908 0.371355 0.177 Uiso 1 1 calc R U . . .
C43 C 0.5346(8) 0.2421(3) 0.2863(7) 0.059(4) Uani 1 1 d D . . . .
C44 C 0.5628(9) 0.2520(3) 0.2234(7) 0.061(4) Uani 1 1 d . . . . .
H44 H 0.626813 0.252955 0.211959 0.073 Uiso 1 1 calc R U . . .
C45 C 0.4963(10) 0.2599(4) 0.1805(8) 0.070(4) Uani 1 1 d . . . . .
H45 H 0.514908 0.266218 0.137790 0.084 Uiso 1 1 calc R U . . .
C46 C 0.3983(11) 0.2595(3) 0.1948(9) 0.070(4) Uani 1 1 d . . . . .
H46 H 0.352584 0.265471 0.163484 0.084 Uiso 1 1 calc R U . . .
C47 C 0.3753(9) 0.2498(3) 0.2574(6) 0.051(3) Uani 1 1 d . . . . .
H47 H 0.311571 0.249623 0.269762 0.061 Uiso 1 1 calc R U . . .
C48 C 0.4408(10) 0.2404(3) 0.3026(7) 0.062(4) Uani 1 1 d D . . . .
C49 C 0.3768(9) 0.2030(3) 0.3668(8) 0.056(3) Uani 1 1 d D . . . .
H49A H 0.423061 0.191668 0.345827 0.068 Uiso 1 1 calc R U . . .
H49B H 0.366261 0.196968 0.413488 0.068 Uiso 1 1 calc R U . . .
C50 C 0.2861(8) 0.2015(3) 0.3270(7) 0.056(3) Uani 1 1 d D . . . .
C51 C 0.2073(10) 0.2100(3) 0.3584(8) 0.061(4) Uani 1 1 d . . . . .
H51 H 0.210711 0.215781 0.403829 0.073 Uiso 1 1 calc R U . . .
C52 C 0.2825(10) 0.1926(3) 0.2624(7) 0.053(3) Uani 1 1 d . . . . .
H52 H 0.338489 0.187349 0.241498 0.064 Uiso 1 1 calc R U . . .
C53 C 0.1185(10) 0.2101(3) 0.3220(7) 0.063(4) Uani 1 1 d . . . . .
H53 H 0.064060 0.216849 0.342079 0.075 Uiso 1 1 calc R U . . .
C54 C 0.1975(11) 0.1911(3) 0.2260(8) 0.062(4) Uani 1 1 d . . . . .
H54 H 0.196762 0.184084 0.181672 0.074 Uiso 1 1 calc R U . . .
C55 C 0.1152(9) 0.1995(3) 0.2538(7) 0.057(3) Uani 1 1 d D . . . .
C56 C 0.0231(11) 0.1994(3) 0.2169(9) 0.070(4) Uani 1 1 d D . . . .
H56A H 0.033686 0.200714 0.167620 0.084 Uiso 1 1 calc R U . . .
H56B H -0.013749 0.214312 0.230829 0.084 Uiso 1 1 calc R U . . .
C57 C -0.0523(12) 0.1724(4) 0.3040(8) 0.081(5) Uani 1 1 d D . . . .
C58 C -0.1084(10) 0.1890(4) 0.3379(10) 0.087(6) Uani 1 1 d . . . . .
H58 H -0.133482 0.203039 0.313736 0.104 Uiso 1 1 calc R U . . .
C59 C -0.1297(10) 0.1865(4) 0.4042(10) 0.078(5) Uani 1 1 d . . . . .
H59 H -0.167545 0.198760 0.425688 0.093 Uiso 1 1 calc R U . . .
C60 C -0.0989(15) 0.1677(5) 0.4374(12) 0.100(7) Uani 1 1 d . . . . .
H60 H -0.116946 0.165211 0.483048 0.120 Uiso 1 1 calc R U . . .
C61 C -0.0333(14) 0.1492(4) 0.4041(10) 0.086(5) Uani 1 1 d . . . . .
H61 H -0.004304 0.136168 0.430050 0.104 Uiso 1 1 calc R U . . .
C62 C -0.0148(8) 0.1514(2) 0.3320(9) 0.064(4) Uani 1 1 d D . . . .
C63 C 0.1405(12) 0.1364(3) 0.3264(10) 0.085(5) Uani 1 1 d D . . . .
H63A H 0.140561 0.134627 0.376294 0.101 Uiso 1 1 calc R U . . .
H63B H 0.165504 0.153287 0.315052 0.101 Uiso 1 1 calc R U . . .
C64 C 0.2009(18) 0.1156(4) 0.2947(13) 0.112(8) Uani 1 1 d D . . . .
C65 C 0.2046(18) 0.0932(4) 0.3229(14) 0.114(8) Uani 1 1 d . . . . .
H65 H 0.173867 0.089755 0.364168 0.137 Uiso 1 1 calc R U . . .
C66 C 0.2630(18) 0.1217(4) 0.2369(12) 0.104(7) Uani 1 1 d . . . . .
H66 H 0.268088 0.138735 0.222168 0.125 Uiso 1 1 calc R U . . .
C67 C 0.260(2) 0.0733(5) 0.287(2) 0.172(17) Uani 1 1 d . . . . .
H67 H 0.254141 0.056272 0.301572 0.206 Uiso 1 1 calc R U . . .
C68 C 0.310(2) 0.1044(5) 0.2066(15) 0.144(12) Uani 1 1 d . . . . .
H68 H 0.339416 0.108635 0.165310 0.172 Uiso 1 1 calc R U . . .
C69 C 0.320(3) 0.0784(4) 0.2326(19) 0.164(15) Uani 1 1 d D . . . .
C70 C 0.3875(19) 0.0593(5) 0.2044(15) 0.168(10) Uani 1 1 d D U . . .
H70A H 0.401875 0.063761 0.157020 0.202 Uiso 1 1 calc R U . . .
H70B H 0.357620 0.042405 0.204129 0.202 Uiso 1 1 calc R U . . .
C71 C 0.5524(17) 0.0749(4) 0.2221(14) 0.180(9) Uani 1 1 d D U . . .
C72 C 0.586(2) 0.0743(5) 0.1572(14) 0.232(14) Uani 1 1 d D U . . .
H72 H 0.557654 0.063636 0.124318 0.278 Uiso 1 1 calc R U . . .
C73 C 0.6604(19) 0.0893(5) 0.1399(14) 0.244(15) Uani 1 1 d D U . . .
H73 H 0.684123 0.088643 0.095282 0.292 Uiso 1 1 calc R U . . .
C74 C 0.7007(16) 0.1054(5) 0.1871(15) 0.210(13) Uani 1 1 d D U . . .
H74 H 0.754217 0.114995 0.175898 0.252 Uiso 1 1 calc R U . . .
C75 C 0.6626(15) 0.1073(4) 0.2511(13) 0.178(10) Uani 1 1 d D U . . .
H75 H 0.686051 0.119397 0.282408 0.213 Uiso 1 1 calc R U . . .
C76 C 0.5905(16) 0.0916(4) 0.2688(11) 0.161(8) Uani 1 1 d D U . . .
C77 C 0.4825(15) 0.1157(3) 0.3514(15) 0.114(8) Uani 1 1 d D . . . .
H77A H 0.427149 0.114447 0.321145 0.137 Uiso 1 1 calc R U . . .
H77B H 0.461027 0.114751 0.398774 0.137 Uiso 1 1 calc R U . . .
C78 C 0.5299(15) 0.1399(4) 0.3403(13) 0.097(6) Uani 1 1 d D . . . .
C79 C 0.5749(16) 0.1506(5) 0.3924(12) 0.101(7) Uani 1 1 d . . . . .
H79 H 0.578039 0.141955 0.434546 0.121 Uiso 1 1 calc R U . . .
C80 C 0.5186(15) 0.1532(4) 0.2779(13) 0.096(6) Uani 1 1 d . . . . .
H80 H 0.480884 0.146512 0.242185 0.115 Uiso 1 1 calc R U . . .
C81 C 0.6178(12) 0.1743(5) 0.3861(10) 0.085(6) Uani 1 1 d . . . . .
H81 H 0.648920 0.181247 0.424469 0.102 Uiso 1 1 calc R U . . .
C82 C 0.5649(12) 0.1762(4) 0.2709(10) 0.081(5) Uani 1 1 d . . . . .
H82 H 0.562821 0.184745 0.228609 0.097 Uiso 1 1 calc R U . . .
C83 C 0.6167(10) 0.1875(3) 0.3282(9) 0.067(4) Uani 1 1 d D . . . .
C84 C 0.6662(10) 0.2122(3) 0.3194(9) 0.073(5) Uani 1 1 d D . . . .
H84A H 0.684841 0.214008 0.271636 0.088 Uiso 1 1 calc R U . . .
H84B H 0.723551 0.212288 0.347862 0.088 Uiso 1 1 calc R U . . .
Pd7 Pd 0.25928(5) 0.29667(2) 0.57250(4) 0.0424(2) Uani 1 1 d . . . . .
Pd8 Pd 0.07317(6) 0.29299(2) 1.02213(4) 0.0465(2) Uani 1 1 d . . . . .
Pd9 Pd -0.35087(6) 0.33030(2) 0.69853(5) 0.0571(3) Uani 1 1 d . . . . .
Cl13 Cl 0.2331(2) 0.33965(7) 0.56885(15) 0.0489(7) Uani 1 1 d . . . . .
Cl14 Cl 0.41916(18) 0.30063(7) 0.56995(15) 0.0520(8) Uani 1 1 d . . . . .
Cl15 Cl 0.1393(2) 0.33130(7) 0.99608(18) 0.0558(8) Uani 1 1 d . . . . .
Cl16 Cl -0.0022(2) 0.30906(7) 1.11544(16) 0.0553(8) Uani 1 1 d . . . . .
Cl17 Cl -0.3229(2) 0.36290(9) 0.7744(2) 0.0683(9) Uani 1 1 d . . . . .
Cl18 Cl -0.3836(3) 0.35782(9) 0.6114(2) 0.0735(11) Uani 1 1 d . . . . .
N13 N 0.1201(6) 0.2904(2) 0.5639(4) 0.043(2) Uani 1 1 d . . . . .
H13N H 0.095425 0.301172 0.526108 0.051 Uiso 1 1 calc R U . . .
N14 N 0.2707(6) 0.2584(2) 0.5788(4) 0.045(2) Uani 1 1 d . . . . .
H14N H 0.317616 0.253340 0.544320 0.054 Uiso 1 1 calc R U . . .
N15 N 0.1404(7) 0.2762(2) 0.9426(5) 0.050(3) Uani 1 1 d . . . . .
H15N H 0.207744 0.281019 0.945926 0.060 Uiso 1 1 calc R U . . .
N16 N 0.0192(7) 0.2583(2) 1.0390(5) 0.053(3) Uani 1 1 d . . . . .
H16N H 0.034021 0.253906 1.087206 0.064 Uiso 1 1 calc R U . . .
N17 N -0.3178(7) 0.3033(3) 0.7710(5) 0.058(3) Uani 1 1 d . . . . .
H17N H -0.346559 0.308302 0.814848 0.070 Uiso 1 1 calc R U . . .
N18 N -0.3840(7) 0.3005(3) 0.6411(6) 0.067(4) Uani 1 1 d . . . . .
H18N H -0.450019 0.303501 0.626418 0.080 Uiso 1 1 calc R U . . .
C85 C 0.1082(8) 0.2634(3) 0.5437(6) 0.046(3) Uani 1 1 d . . . . .
C86 C 0.0281(8) 0.2549(3) 0.5115(6) 0.056(3) Uani 1 1 d . . . . .
H86 H -0.021046 0.266400 0.501468 0.067 Uiso 1 1 calc R U . . .
C87 C 0.0191(9) 0.2293(3) 0.4935(7) 0.058(3) Uani 1 1 d . . . . .
H87 H -0.034501 0.223617 0.469239 0.069 Uiso 1 1 calc R U . . .
C88 C 0.0909(10) 0.2122(3) 0.5121(7) 0.060(4) Uani 1 1 d . . . . .
H88 H 0.082903 0.194655 0.504452 0.072 Uiso 1 1 calc R U . . .
C89 C 0.1732(10) 0.2212(3) 0.5417(7) 0.059(4) Uani 1 1 d . . . . .
H89 H 0.222814 0.209914 0.552285 0.071 Uiso 1 1 calc R U . . .
C90 C 0.1819(8) 0.2477(3) 0.5558(6) 0.049(3) Uani 1 1 d . . . . .
C91 C 0.3067(9) 0.2479(3) 0.6461(6) 0.056(3) Uani 1 1 d . . . . .
H91A H 0.303951 0.229257 0.644574 0.067 Uiso 1 1 calc R U . . .
H91B H 0.372917 0.252842 0.652125 0.067 Uiso 1 1 calc R U . . .
C92 C 0.2537(8) 0.2569(3) 0.7053(5) 0.046(3) Uani 1 1 d . . . . .
C93 C 0.2882(9) 0.2772(3) 0.7434(7) 0.058(4) Uani 1 1 d . . . . .
H93 H 0.346720 0.284381 0.732248 0.070 Uiso 1 1 calc R U . . .
C94 C 0.1671(8) 0.2457(3) 0.7220(6) 0.050(3) Uani 1 1 d . . . . .
H94 H 0.142208 0.231891 0.696848 0.060 Uiso 1 1 calc R U . . .
C95 C 0.2373(9) 0.2873(3) 0.7986(6) 0.056(3) Uani 1 1 d . . . . .
H95 H 0.261016 0.301213 0.823852 0.068 Uiso 1 1 calc R U . . .
C96 C 0.1194(8) 0.2560(3) 0.7780(6) 0.050(3) Uani 1 1 d . . . . .
H96 H 0.061992 0.248542 0.790700 0.060 Uiso 1 1 calc R U . . .
C97 C 0.1522(8) 0.2763(3) 0.8149(6) 0.044(3) Uani 1 1 d . . . . .
C98 C 0.1018(9) 0.2867(3) 0.8767(5) 0.050(3) Uani 1 1 d . . . . .
H98A H 0.107634 0.305351 0.877249 0.060 Uiso 1 1 calc R U . . .
H98B H 0.034707 0.282518 0.872847 0.060 Uiso 1 1 calc R U . . .
C99 C 0.1344(9) 0.2493(3) 0.9504(7) 0.054(3) Uani 1 1 d . . . . .
C100 C 0.1920(11) 0.2325(3) 0.9166(7) 0.059(3) Uani 1 1 d . . . . .
H100 H 0.237439 0.238962 0.886641 0.071 Uiso 1 1 calc R U . . .
C101 C 0.1849(13) 0.2062(3) 0.9257(8) 0.073(4) Uani 1 1 d . . . . .
H101 H 0.228231 0.195364 0.904320 0.087 Uiso 1 1 calc R U . . .
C102 C 0.1165(13) 0.1961(4) 0.9646(9) 0.081(5) Uani 1 1 d . . . . .
H102 H 0.105695 0.178410 0.965527 0.097 Uiso 1 1 calc R U . . .
C103 C 0.0600(11) 0.2135(3) 1.0053(8) 0.066(4) Uani 1 1 d . . . . .
H103 H 0.016870 0.207309 1.037326 0.079 Uiso 1 1 calc R U . . .
C104 C 0.0721(9) 0.2397(3) 0.9951(7) 0.056(3) Uani 1 1 d . . . . .
C105 C -0.0874(9) 0.2558(3) 1.0296(7) 0.061(4) Uani 1 1 d . . . . .
H10B H -0.105153 0.237714 1.029747 0.073 Uiso 1 1 calc R U . . .
H10C H -0.119291 0.264202 1.067603 0.073 Uiso 1 1 calc R U . . .
C106 C -0.1171(8) 0.2676(3) 0.9644(7) 0.057(4) Uani 1 1 d . . . . .
C107 C -0.1457(8) 0.2932(3) 0.9638(6) 0.054(3) Uani 1 1 d . . . . .
H107 H -0.144048 0.302924 1.004266 0.065 Uiso 1 1 calc R U . . .
C108 C -0.1177(9) 0.2538(3) 0.9025(7) 0.065(4) Uani 1 1 d . . . . .
H108 H -0.097391 0.236763 0.901717 0.078 Uiso 1 1 calc R U . . .
C109 C -0.1762(9) 0.3040(3) 0.9030(6) 0.054(3) Uani 1 1 d . . . . .
H109 H -0.195089 0.321236 0.902655 0.065 Uiso 1 1 calc R U . . .
C110 C -0.1483(10) 0.2656(3) 0.8428(7) 0.064(4) Uani 1 1 d . . . . .
H110 H -0.147736 0.256597 0.801317 0.077 Uiso 1 1 calc R U . . .
C111 C -0.1797(9) 0.2906(4) 0.8438(6) 0.063(4) Uani 1 1 d . . . . .
C112 C -0.2129(8) 0.3033(3) 0.7797(6) 0.055(3) Uani 1 1 d . . . . .
H11B H -0.185123 0.294496 0.740517 0.067 Uiso 1 1 calc R U . . .
H11C H -0.190226 0.320909 0.779495 0.067 Uiso 1 1 calc R U . . .
C113 C -0.3612(7) 0.2776(3) 0.7470(5) 0.049(3) Uani 1 1 d . . . . .
C114 C -0.3664(9) 0.2596(3) 0.7949(7) 0.061(4) Uani 1 1 d . . . . .
H114 H -0.346436 0.262249 0.840388 0.074 Uiso 1 1 calc R U . . .
C115 C -0.4042(11) 0.2364(4) 0.7716(8) 0.067(4) Uani 1 1 d . . . . .
H115 H -0.408615 0.222130 0.800592 0.081 Uiso 1 1 calc R U . . .
C116 C -0.4354(10) 0.2353(4) 0.7021(8) 0.071(4) Uani 1 1 d . . . . .
H116 H -0.463422 0.220224 0.685663 0.085 Uiso 1 1 calc R U . . .
C117 C -0.4265(9) 0.2544(4) 0.6611(9) 0.069(4) Uani 1 1 d . . . . .
H117 H -0.446227 0.252826 0.615175 0.083 Uiso 1 1 calc R U . . .
C118 C -0.3878(8) 0.2776(3) 0.6841(7) 0.061(4) Uani 1 1 d . . . . .
C119 C -0.3322(9) 0.2961(4) 0.5766(7) 0.062(4) Uani 1 1 d . . . . .
H11D H -0.347345 0.309641 0.543870 0.075 Uiso 1 1 calc R U . . .
H11E H -0.351949 0.279764 0.556473 0.075 Uiso 1 1 calc R U . . .
C120 C -0.2260(7) 0.2956(3) 0.5906(5) 0.048(3) Uani 1 1 d . . . . .
C121 C -0.1754(8) 0.3178(4) 0.5776(6) 0.060(4) Uani 1 1 d . . . . .
H121 H -0.206642 0.332481 0.561794 0.072 Uiso 1 1 calc R U . . .
C122 C -0.1830(9) 0.2744(3) 0.6164(7) 0.059(4) Uani 1 1 d . . . . .
H122 H -0.218441 0.259555 0.623923 0.071 Uiso 1 1 calc R U . . .
C123 C -0.0779(9) 0.3180(3) 0.5883(6) 0.054(3) Uani 1 1 d . . . . .
H123 H -0.042063 0.332408 0.576713 0.064 Uiso 1 1 calc R U . . .
C124 C -0.0870(8) 0.2747(3) 0.6316(7) 0.056(3) Uani 1 1 d . . . . .
H124 H -0.057569 0.260407 0.651784 0.067 Uiso 1 1 calc R U . . .
C125 C -0.0351(8) 0.2966(3) 0.6164(6) 0.050(3) Uani 1 1 d . . . . .
C126 C 0.0685(7) 0.2975(3) 0.6277(6) 0.048(3) Uani 1 1 d . . . . .
H12B H 0.086219 0.285778 0.664647 0.058 Uiso 1 1 calc R U . . .
H12C H 0.086787 0.314807 0.641812 0.058 Uiso 1 1 calc R U . . .
Pd10 Pd -0.03382(7) 0.38357(2) 0.55614(6) 0.0571(3) Uani 1 1 d . . . . .
Pd11 Pd 0.48907(15) 0.46802(3) 0.79270(10) 0.1068(6) Uani 1 1 d . . . . .
Pd12 Pd 0.0238(2) 0.55303(4) 0.64971(17) 0.1605(13) Uani 1 1 d . . . . .
Cl19 Cl -0.1713(2) 0.38203(10) 0.4948(2) 0.0747(11) Uani 1 1 d . . . . .
Cl20 Cl 0.0557(2) 0.38929(8) 0.46194(17) 0.0615(9) Uani 1 1 d . . . . .
Cl21 Cl 0.5277(6) 0.45410(12) 0.9013(3) 0.137(3) Uani 1 1 d . . . . .
Cl22 Cl 0.4533(8) 0.50826(12) 0.8300(4) 0.165(4) Uani 1 1 d . . . . .
Cl23 Cl 0.0982(7) 0.59187(14) 0.6550(7) 0.209(6) Uani 1 1 d . . . . .
Cl24 Cl 0.0212(8) 0.5494(2) 0.5317(6) 0.193(5) Uani 1 1 d . . . . .
N19 N -0.1026(7) 0.3794(3) 0.6449(6) 0.064(3) Uani 1 1 d D . . . .
H19N H -0.144992 0.364558 0.638271 0.077 Uiso 1 1 calc R U . . .
N20 N 0.0823(7) 0.3831(2) 0.6177(6) 0.058(3) Uani 1 1 d D . . . .
H20N H 0.129176 0.371547 0.596949 0.070 Uiso 1 1 calc R U . . .
N21 N 0.5342(11) 0.4359(3) 0.7538(9) 0.090(5) Uani 1 1 d D . . . .
H21N H 0.596646 0.433488 0.775958 0.108 Uiso 1 1 calc R U . . .
N22 N 0.4644(12) 0.4762(3) 0.6914(9) 0.103(4) Uani 1 1 d D U . . .
H22N H 0.490063 0.493576 0.684083 0.123 Uiso 1 1 calc R U . . .
N23 N 0.0159(14) 0.5512(4) 0.7412(12) 0.157(10) Uani 1 1 d D U . . .
H23N H -0.012166 0.567965 0.752002 0.189 Uiso 1 1 calc R U . . .
N24 N -0.0455(16) 0.5192(4) 0.6495(13) 0.156(10) Uani 1 1 d D . . . .
H24N H -0.094028 0.517897 0.612813 0.188 Uiso 1 1 calc R U . . .
C127 C -0.0350(10) 0.3718(3) 0.6983(8) 0.061(4) Uani 1 1 d . . . . .
C128 C -0.0616(11) 0.3626(4) 0.7606(9) 0.073(4) Uani 1 1 d . . . . .
H128 H -0.125592 0.363152 0.772261 0.088 Uiso 1 1 calc R U . . .
C129 C 0.0033(12) 0.3523(4) 0.8075(8) 0.070(4) Uani 1 1 d . . . . .
H129 H -0.016368 0.344901 0.848687 0.084 Uiso 1 1 calc R U . . .
C130 C 0.0973(10) 0.3534(3) 0.7909(8) 0.064(4) Uani 1 1 d . . . . .
H130 H 0.143072 0.347226 0.821860 0.077 Uiso 1 1 calc R U . . .
C131 C 0.1260(10) 0.3640(3) 0.7265(8) 0.060(4) Uani 1 1 d . . . . .
H131 H 0.190271 0.364706 0.715473 0.072 Uiso 1 1 calc R U . . .
C132 C 0.0586(9) 0.3732(3) 0.6807(7) 0.055(3) Uani 1 1 d . . . . .
C133 C 0.1229(9) 0.4094(3) 0.6189(8) 0.060(4) Uani 1 1 d D . . . .
H13A H 0.077757 0.421091 0.639688 0.072 Uiso 1 1 calc R U . . .
H13B H 0.133596 0.415078 0.571942 0.072 Uiso 1 1 calc R U . . .
C134 C 0.2182(9) 0.4104(3) 0.6602(8) 0.059(4) Uani 1 1 d D . . . .
C135 C 0.2958(10) 0.4027(3) 0.6281(8) 0.069(4) Uani 1 1 d . . . . .
H135 H 0.291736 0.397419 0.582296 0.083 Uiso 1 1 calc R U . . .
C136 C 0.2249(10) 0.4191(3) 0.7268(7) 0.053(3) Uani 1 1 d . . . . .
H136 H 0.170323 0.424586 0.749152 0.063 Uiso 1 1 calc R U . . .
C137 C 0.3827(10) 0.4026(3) 0.6620(8) 0.062(4) Uani 1 1 d . . . . .
H137 H 0.437068 0.396697 0.640129 0.074 Uiso 1 1 calc R U . . .
C138 C 0.3067(10) 0.4197(3) 0.7596(7) 0.055(3) Uani 1 1 d . . . . .
H138 H 0.309690 0.425889 0.804681 0.066 Uiso 1 1 calc R U . . .
C139 C 0.3874(9) 0.4115(3) 0.7290(8) 0.059(4) Uani 1 1 d D . . . .
C140 C 0.4789(10) 0.4118(3) 0.7739(9) 0.072(4) Uani 1 1 d D . . . .
H14C H 0.463228 0.412253 0.822469 0.086 Uiso 1 1 calc R U . . .
H14D H 0.516544 0.396464 0.765248 0.086 Uiso 1 1 calc R U . . .
C141 C 0.5554(13) 0.4395(3) 0.6841(9) 0.083(3) Uani 1 1 d D U . . .
C142 C 0.6114(12) 0.4217(3) 0.6481(10) 0.086(3) Uani 1 1 d D U . . .
H142 H 0.638436 0.407499 0.670194 0.104 Uiso 1 1 calc R U . . .
C143 C 0.6246(12) 0.4260(4) 0.5794(10) 0.088(3) Uani 1 1 d D U . . .
H143 H 0.657827 0.414042 0.553328 0.105 Uiso 1 1 calc R U . . .
C144 C 0.5901(13) 0.4474(4) 0.5492(9) 0.090(4) Uani 1 1 d D U . . .
H144 H 0.604205 0.450311 0.503032 0.108 Uiso 1 1 calc R U . . .
C145 C 0.5350(14) 0.4651(3) 0.5829(10) 0.092(3) Uani 1 1 d D U . . .
H145 H 0.509416 0.479293 0.559981 0.110 Uiso 1 1 calc R U . . .
C146 C 0.5181(13) 0.4607(3) 0.6563(10) 0.086(3) Uani 1 1 d D U . . .
C147 C 0.3559(13) 0.4785(4) 0.6808(10) 0.115(4) Uani 1 1 d D U . . .
H14E H 0.346584 0.477784 0.631142 0.138 Uiso 1 1 calc DR U . . .
H14F H 0.330930 0.462412 0.698394 0.138 Uiso 1 1 calc R U . . .
C148 C 0.2978(12) 0.4952(3) 0.7004(10) 0.120(4) Uani 1 1 d D U . . .
C149 C 0.2966(14) 0.5205(3) 0.6808(10) 0.129(5) Uani 1 1 d D U . . .
H149 H 0.339324 0.526312 0.647920 0.155 Uiso 1 1 calc R U . . .
C150 C 0.2358(15) 0.4886(3) 0.7551(11) 0.123(5) Uani 1 1 d D U . . .
H150 H 0.238438 0.471989 0.773308 0.147 Uiso 1 1 calc R U . . .
C151 C 0.2334(16) 0.5376(3) 0.7089(11) 0.132(5) Uani 1 1 d D U . . .
H151 H 0.232631 0.554546 0.693406 0.158 Uiso 1 1 calc R U . . .
C152 C 0.1745(14) 0.5052(3) 0.7809(10) 0.127(5) Uani 1 1 d D U . . .
H152 H 0.132028 0.500110 0.814705 0.152 Uiso 1 1 calc R U . . .
C153 C 0.1743(13) 0.5306(3) 0.7568(10) 0.134(5) Uani 1 1 d D U . . .
C154 C 0.1010(16) 0.5513(4) 0.7864(13) 0.183(19) Uani 1 1 d D . . . .
H15A H 0.083821 0.546814 0.833248 0.220 Uiso 1 1 calc R U . . .
H15B H 0.129693 0.568305 0.786967 0.220 Uiso 1 1 calc R U . . .
C155 C -0.0505(16) 0.5343(4) 0.7708(14) 0.150(10) Uani 1 1 d D U . . .
C156 C -0.0895(18) 0.5355(4) 0.8325(13) 0.175(11) Uani 1 1 d D U . . .
H156 H -0.065980 0.546969 0.865631 0.210 Uiso 1 1 calc R U . . .
C157 C -0.167(2) 0.5193(5) 0.8477(14) 0.193(13) Uani 1 1 d D U . . .
H157 H -0.193329 0.519266 0.891569 0.231 Uiso 1 1 calc R U . . .
C158 C -0.2031(18) 0.5039(4) 0.7973(16) 0.179(12) Uani 1 1 d D U . . .
H158 H -0.256150 0.493774 0.806343 0.215 Uiso 1 1 calc R U . . .
C159 C -0.1641(19) 0.5030(4) 0.7348(14) 0.165(10) Uani 1 1 d D U . . .
H159 H -0.188953 0.492009 0.701038 0.198 Uiso 1 1 calc R U . . .
C160 C -0.0857(18) 0.5186(4) 0.7205(12) 0.139(8) Uani 1 1 d D U . . .
C161 C 0.0304(18) 0.4989(4) 0.6452(19) 0.149(13) Uani 1 1 d D . . . .
H16B H 0.075978 0.500989 0.682858 0.178 Uiso 1 1 calc R U . . .
H16C H 0.064004 0.500490 0.601988 0.178 Uiso 1 1 calc R U . . .
C162 C -0.0183(16) 0.4715(4) 0.6497(16) 0.102(7) Uani 1 1 d D . . . .
C163 C -0.0665(19) 0.4630(4) 0.5993(14) 0.109(8) Uani 1 1 d . . . . .
H163 H -0.071719 0.472932 0.559349 0.131 Uiso 1 1 calc R U . . .
C164 C -0.0197(15) 0.4598(4) 0.7102(11) 0.088(6) Uani 1 1 d . . . . .
H164 H 0.010074 0.466834 0.749050 0.105 Uiso 1 1 calc R U . . .
C165 C -0.1139(16) 0.4383(4) 0.6021(12) 0.100(7) Uani 1 1 d . . . . .
H165 H -0.145088 0.431185 0.563958 0.119 Uiso 1 1 calc R U . . .
C166 C -0.0688(14) 0.4358(4) 0.7132(12) 0.086(6) Uani 1 1 d . . . . .
H166 H -0.070244 0.426748 0.754643 0.103 Uiso 1 1 calc R U . . .
C167 C -0.1099(12) 0.4269(3) 0.6611(10) 0.079(5) Uani 1 1 d D . . . .
C168 C -0.1640(9) 0.4008(3) 0.6654(9) 0.069(4) Uani 1 1 d D . . . .
H16D H -0.185324 0.398102 0.712263 0.083 Uiso 1 1 calc R U . . .
H16E H -0.219756 0.401366 0.635274 0.083 Uiso 1 1 calc R U . . .
Cl1R Cl 0.5856(7) 0.25258(17) -0.0267(5) 0.100(3) Uiso 0.602(10) 1 d D . P A 1
C1R C 0.727(2) 0.1992(5) 0.0708(12) 0.076(7) Uiso 0.602(10) 1 d D . P A 1
C2R C 0.6620(18) 0.2195(5) 0.0529(13) 0.069(7) Uiso 0.602(10) 1 d D . P A 1
H2R H 0.621846 0.226425 0.085885 0.083 Uiso 0.602(10) 1 calc R U P A 1
C3R C 0.6602(19) 0.2277(5) -0.0086(16) 0.082(8) Uiso 0.602(10) 1 d D . P A 1
C4R C 0.711(2) 0.2169(5) -0.0601(13) 0.079(7) Uiso 0.602(10) 1 d D . P A 1
H4R H 0.702359 0.221993 -0.105772 0.094 Uiso 0.602(10) 1 calc R U P A 1
C5R C 0.776(2) 0.1982(5) -0.0427(14) 0.080(8) Uiso 0.602(10) 1 d D . P A 1
H5R H 0.815715 0.191820 -0.076843 0.096 Uiso 0.602(10) 1 calc R U P A 1
C6R C 0.7848(19) 0.1896(5) 0.0168(15) 0.078(7) Uiso 0.602(10) 1 d D . P A 1
H6R H 0.829239 0.176677 0.026248 0.093 Uiso 0.602(10) 1 calc R U P A 1
C7R C 0.732(2) 0.1908(5) 0.1412(13) 0.088(9) Uiso 0.602(10) 1 d D . P A 1
H7R H 0.679085 0.198613 0.166497 0.106 Uiso 0.602(10) 1 calc R U P A 1
C8R C 0.722(3) 0.1620(5) 0.144(2) 0.102(10) Uiso 0.602(10) 1 d D . P A 1
H8R1 H 0.752151 0.155712 0.185840 0.152 Uiso 0.602(10) 1 calc R U P A 1
H8R2 H 0.751315 0.154427 0.104929 0.152 Uiso 0.602(10) 1 calc R U P A 1
H8R3 H 0.655479 0.157496 0.144669 0.152 Uiso 0.602(10) 1 calc R U P A 1
O1R O 0.8175(15) 0.1978(4) 0.1733(12) 0.093(6) Uiso 0.602(10) 1 d D . P A 1
O4W O 0.432(4) 0.2066(9) -0.115(3) 0.143(16) Uiso 0.398(10) 1 d . . P A 2
O3W O 0.688(3) 0.2454(8) 0.083(2) 0.109(12) Uiso 0.398(10) 1 d . . P A 2
C14Q C 0.642(5) 0.4269(13) 0.1423(19) 0.16(2) Uiso 0.50(3) 1 d D . P B 3
C9R C 0.550(2) 0.4105(7) 0.3179(19) 0.105(14) Uiso 0.50(3) 1 d D . P B 3
C10R C 0.549(2) 0.4168(8) 0.2495(19) 0.130(19) Uiso 0.50(3) 1 d D . P B 3
C11R C 0.635(3) 0.4197(7) 0.2156(16) 0.124(18) Uiso 0.50(3) 1 d D . P B 3
C12R C 0.718(3) 0.4167(8) 0.250(2) 0.14(2) Uiso 0.50(3) 1 d D . P B 3
C13R C 0.719(2) 0.4105(9) 0.320(2) 0.15(2) Uiso 0.50(3) 1 d D . P B 3
C14R C 0.635(3) 0.4075(8) 0.3535(16) 0.101(14) Uiso 0.50(3) 1 d D . P B 3
N5S N 0.559(4) 0.3990(11) 0.277(3) 0.15(2) Uiso 0.50(3) 1 d D . P B 4
C5S C 0.622(5) 0.4051(17) 0.305(3) 0.19(3) Uiso 0.50(3) 1 d D . P B 4
C5T C 0.681(4) 0.4109(10) 0.368(2) 0.114(16) Uiso 0.50(3) 1 d D . P B 4
H5T1 H 0.725558 0.424262 0.357865 0.171 Uiso 0.50(3) 1 calc R U P B 4
H5T2 H 0.713967 0.395661 0.382523 0.171 Uiso 0.50(3) 1 calc R U P B 4
H5T3 H 0.639546 0.416558 0.404313 0.171 Uiso 0.50(3) 1 calc R U P B 4
Cl3R Cl 0.301(2) 0.1561(7) 0.4837(18) 0.288(16) Uiso 0.5 1 d D . P . .
C17R C 0.110(3) 0.1106(9) 0.555(2) 0.25(5) Uiso 0.5 1 d D . P . .
C18R C 0.158(2) 0.1321(7) 0.5352(17) 0.18(3) Uiso 0.5 1 d D . P . .
H18R H 0.132033 0.148431 0.541018 0.219 Uiso 0.5 1 calc R U P . .
C19R C 0.243(2) 0.1291(7) 0.5077(13) 0.23(4) Uiso 0.5 1 d D . P . .
C20R C 0.281(3) 0.1063(7) 0.499(2) 0.22(4) Uiso 0.5 1 d D . P . .
H20R H 0.341470 0.104818 0.479763 0.269 Uiso 0.5 1 calc R U P . .
C21R C 0.234(4) 0.0848(7) 0.519(3) 0.26(5) Uiso 0.5 1 d D . P . .
H21R H 0.260112 0.068448 0.513056 0.315 Uiso 0.5 1 calc R U P . .
C22R C 0.147(4) 0.0878(8) 0.547(2) 0.22(4) Uiso 0.5 1 d D . P . .
H22R H 0.112965 0.073326 0.560732 0.258 Uiso 0.5 1 calc R U P . .
C23R C 0.017(3) 0.1150(11) 0.585(3) 0.19(3) Uiso 0.5 1 d D . P . .
O3R O 0.019(5) 0.1407(13) 0.611(5) 0.32(4) Uiso 0.5 1 d D . P . .
C1G C 0.8555(12) 0.4072(3) -0.0514(8) 0.136(9) Uiso 1 1 d G . . . .
C2G C 0.8545(9) 0.3809(3) -0.0489(7) 0.087(5) Uiso 1 1 d G . . . .
C3G C 0.9114(10) 0.3683(2) -0.0026(7) 0.086(5) Uiso 1 1 d G . . . .
H3G H 0.910666 0.350329 -0.000890 0.103 Uiso 1 1 calc R U . . .
C4G C 0.9692(10) 0.3818(3) 0.0412(7) 0.110(7) Uiso 1 1 d G . . . .
H4G H 1.008055 0.373141 0.072833 0.132 Uiso 1 1 calc R U . . .
C5G C 0.9702(11) 0.4080(3) 0.0387(8) 0.126(8) Uiso 1 1 d G . . . .
H5G H 1.009749 0.417300 0.068600 0.151 Uiso 1 1 calc R U . . .
C6G C 0.9134(14) 0.4207(2) -0.0076(10) 0.140(10) Uiso 1 1 d G . . . .
H6G H 0.914055 0.438648 -0.009355 0.168 Uiso 1 1 calc R U . . .
C7G C 0.800(2) 0.4197(6) -0.1068(17) 0.135(9) Uiso 1 1 d . . . . .
C8G C 0.807(2) 0.4488(6) -0.1007(17) 0.147(10) Uiso 1 1 d . . . . .
H8G1 H 0.784735 0.456600 -0.142882 0.220 Uiso 1 1 calc R U . . .
H8G2 H 0.872328 0.453519 -0.092493 0.220 Uiso 1 1 calc R U . . .
H8G3 H 0.768990 0.454616 -0.063046 0.220 Uiso 1 1 calc R U . . .
O1G O 0.7439(16) 0.4111(4) -0.1447(12) 0.152(7) Uiso 1 1 d . . . . .
O2G O 0.7974(13) 0.3680(3) -0.0906(9) 0.124(5) Uiso 1 1 d . . . . .
O1W O 0.696(2) 0.0887(6) 0.4115(17) 0.218(12) Uiso 1 1 d . . . . .
O2W O -0.206(2) 0.5141(7) 0.5467(19) 0.248(14) Uiso 1 1 d . . . . .
N1S N 0.1485(9) 0.2520(3) 0.1556(6) 0.068(3) Uani 1 1 d . . . . .
C1S C 0.1261(10) 0.2617(3) 0.2056(7) 0.058(3) Uani 1 1 d . . . . .
C1T C 0.0932(9) 0.2747(4) 0.2675(8) 0.070(4) Uani 1 1 d . . . . .
H1T1 H 0.146196 0.282690 0.290738 0.106 Uiso 1 1 calc R U . . .
H1T2 H 0.064526 0.262291 0.297640 0.106 Uiso 1 1 calc R U . . .
H1T3 H 0.047087 0.287549 0.254837 0.106 Uiso 1 1 calc R U . . .
N2S N 0.3426(10) 0.3614(3) 0.8247(7) 0.071(4) Uani 1 1 d . . . . .
C2S C 0.3706(9) 0.3518(3) 0.7766(7) 0.055(3) Uani 1 1 d . . . . .
C2T C 0.4011(10) 0.3398(3) 0.7131(7) 0.061(4) Uani 1 1 d . . . . .
H2T1 H 0.350510 0.340665 0.679379 0.092 Uiso 1 1 calc R U . . .
H2T2 H 0.417121 0.322110 0.721885 0.092 Uiso 1 1 calc R U . . .
H2T3 H 0.455923 0.348709 0.696087 0.092 Uiso 1 1 calc R U . . .
N3S N 0.455(3) 0.1903(8) 0.134(2) 0.232(17) Uiso 1 1 d . . . . .
C3S C 0.393(2) 0.2006(7) 0.1006(18) 0.142(10) Uiso 1 1 d . . . . .
C3T C 0.344(2) 0.2159(7) 0.0637(18) 0.154(12) Uiso 1 1 d . . . . .
H3T1 H 0.288276 0.220791 0.088167 0.231 Uiso 1 1 calc R U . . .
H3T2 H 0.326338 0.207413 0.021389 0.231 Uiso 1 1 calc R U . . .
H3T3 H 0.381309 0.230926 0.053528 0.231 Uiso 1 1 calc R U . . .
N4S N 0.076(5) 0.4353(10) 0.860(4) 0.43(4) Uiso 1 1 d D . . . .
C4S C 0.095(4) 0.4156(9) 0.878(4) 0.30(3) Uiso 1 1 d D . . . .
C4T C 0.1578(18) 0.3965(5) 0.9135(13) 0.112(7) Uiso 1 1 d D . . . .
H4T1 H 0.183100 0.403914 0.955319 0.168 Uiso 1 1 calc R U . . .
H4T2 H 0.209148 0.391899 0.883718 0.168 Uiso 1 1 calc R U . . .
H4T3 H 0.121470 0.381409 0.924336 0.168 Uiso 1 1 calc R U . . .

loop_
_atom_site_aniso_label
_atom_site_aniso_U_11
_atom_site_aniso_U_22
_atom_site_aniso_U_33
_atom_site_aniso_U_23
_atom_site_aniso_U_13
_atom_site_aniso_U_12
Pd1 0.0176(4) 0.0730(6) 0.0358(4) -0.0022(4) 0.0012(3) 0.0045(4)
Pd2 0.0305(4) 0.0717(6) 0.0430(5) 0.0018(4) 0.0025(3) 0.0028(4)
Pd3 0.0259(4) 0.0756(7) 0.0524(5) 0.0037(5) 0.0073(4) 0.0036(4)
Cl1 0.0274(13) 0.078(2) 0.0412(14) -0.0058(14) 0.0007(10) 0.0081(13)
Cl2 0.0191(12) 0.087(2) 0.0469(14) -0.0018(15) -0.0022(10) 0.0045(13)
Cl3 0.0352(16) 0.074(2) 0.0664(19) 0.0032(17) 0.0034(13) 0.0004(15)
Cl4 0.0373(16) 0.093(3) 0.0508(17) -0.0051(17) 0.0073(13) 0.0015(16)
Cl5 0.058(2) 0.085(3) 0.088(3) -0.021(2) 0.026(2) -0.0113(19)
Cl6 0.054(2) 0.086(3) 0.080(2) 0.028(2) 0.0134(18) 0.0132(19)
N1 0.025(5) 0.088(8) 0.034(4) 0.002(5) 0.003(4) 0.001(5)
N2 0.026(5) 0.075(7) 0.036(5) 0.001(5) 0.005(4) 0.008(5)
N3 0.032(5) 0.078(8) 0.045(5) -0.001(5) 0.004(4) 0.000(5)
N4 0.035(5) 0.074(7) 0.051(6) -0.002(5) -0.003(4) -0.004(5)
N5 0.033(5) 0.082(8) 0.037(5) -0.010(5) 0.011(4) 0.002(5)
N6 0.022(5) 0.090(8) 0.042(5) 0.019(5) 0.003(4) 0.007(5)
C1 0.029(6) 0.068(8) 0.036(6) -0.005(5) 0.009(4) 0.000(5)
C2 0.031(6) 0.092(11) 0.050(7) -0.005(7) 0.001(5) 0.002(6)
C3 0.036(7) 0.101(12) 0.046(7) -0.004(7) 0.002(5) 0.000(7)
C4 0.065(10) 0.081(11) 0.058(8) -0.018(8) 0.009(7) -0.010(8)
C5 0.042(7) 0.087(11) 0.053(7) 0.007(7) 0.001(6) 0.001(7)
C6 0.031(6) 0.058(8) 0.048(6) 0.002(6) -0.001(5) -0.001(5)
C7 0.032(6) 0.076(9) 0.041(6) -0.002(6) 0.004(5) 0.011(6)
C8 0.030(6) 0.072(8) 0.039(6) 0.008(6) -0.002(5) 0.000(6)
C9 0.031(6) 0.085(10) 0.050(7) -0.001(7) 0.004(5) -0.007(6)
C10 0.041(7) 0.075(9) 0.046(7) -0.010(6) 0.000(5) -0.001(6)
C11 0.045(7) 0.073(9) 0.044(6) 0.003(6) -0.004(5) -0.006(6)
C12 0.026(6) 0.069(8) 0.058(7) 0.010(6) 0.007(5) -0.009(6)
C13 0.047(7) 0.090(10) 0.032(6) 0.002(6) 0.002(5) 0.002(7)
C14 0.050(8) 0.071(9) 0.042(6) 0.008(6) 0.010(5) 0.008(6)
C15 0.042(7) 0.062(8) 0.055(7) 0.004(6) -0.009(6) 0.004(6)
C16 0.063(10) 0.105(13) 0.050(8) -0.008(8) -0.002(7) 0.031(9)
C17 0.110(16) 0.070(11) 0.071(11) -0.002(9) 0.006(10) 0.035(11)
C18 0.106(15) 0.053(9) 0.079(11) 0.022(8) 0.009(10) -0.005(9)
C19 0.074(11) 0.087(12) 0.059(9) 0.018(9) -0.003(8) -0.011(9)
C20 0.053(8) 0.104(13) 0.030(6) -0.002(7) -0.012(5) 0.003(8)
C21 0.039(7) 0.096(11) 0.042(6) 0.002(7) 0.005(5) 0.000(7)
C22 0.035(7) 0.089(11) 0.041(6) 0.012(7) 0.010(5) -0.009(6)
C23 0.034(6) 0.082(10) 0.058(7) -0.009(7) 0.008(5) 0.003(6)
C24 0.052(8) 0.067(9) 0.064(9) 0.002(7) -0.015(7) -0.004(7)
C25 0.029(6) 0.086(10) 0.045(6) 0.006(6) 0.003(5) 0.005(6)
C26 0.028(6) 0.094(11) 0.050(7) -0.010(7) -0.009(5) -0.005(6)
C27 0.029(6) 0.085(10) 0.049(7) -0.016(7) -0.013(5) 0.004(6)
C28 0.031(6) 0.099(11) 0.037(6) 0.016(7) -0.002(5) 0.002(6)
C29 0.009(4) 0.073(8) 0.032(5) 0.012(5) 0.007(3) 0.006(5)
C30 0.051(8) 0.075(9) 0.050(7) -0.004(7) -0.004(6) -0.006(7)
C31 0.066(10) 0.089(12) 0.068(9) 0.003(9) -0.003(8) -0.003(9)
C32 0.044(8) 0.070(9) 0.063(8) -0.002(7) -0.006(6) -0.008(7)
C33 0.036(7) 0.118(14) 0.046(7) -0.012(8) -0.004(5) -0.011(8)
C34 0.020(5) 0.086(10) 0.049(7) -0.003(7) 0.007(5) -0.003(6)
C35 0.024(5) 0.100(10) 0.037(5) -0.003(7) -0.003(4) 0.013(6)
C36 0.030(6) 0.097(10) 0.026(5) -0.002(6) 0.008(4) 0.004(6)
C37 0.041(7) 0.070(8) 0.034(5) -0.009(6) 0.007(5) 0.009(6)
C38 0.040(7) 0.066(8) 0.043(6) -0.002(6) 0.013(5) -0.003(6)
C39 0.029(6) 0.087(10) 0.041(6) -0.008(7) 0.010(4) -0.010(6)
C40 0.026(6) 0.083(10) 0.052(7) 0.000(7) 0.002(5) 0.012(6)
C41 0.028(6) 0.067(8) 0.039(5) 0.005(6) 0.008(4) -0.003(5)
C42 0.019(5) 0.085(9) 0.046(6) -0.010(6) 0.008(4) 0.010(6)
Pd4 0.0267(5) 0.0814(7) 0.0598(6) -0.0110(5) 0.0051(4) 0.0071(5)
Pd5 0.1008(11) 0.0660(8) 0.0772(8) -0.0056(6) 0.0153(7) -0.0195(7)
Pd6 0.1319(19) 0.0970(14) 0.204(3) 0.0349(15) 0.0795(18) 0.0385(13)
Cl7 0.0340(17) 0.111(3) 0.069(2) -0.011(2) -0.0032(14) 0.0072(19)
Cl8 0.0340(16) 0.099(3) 0.0563(18) -0.0112(18) 0.0067(13) 0.0127(16)
Cl9 0.150(5) 0.091(3) 0.073(3) 0.004(2) 0.009(3) -0.011(3)
Cl10 0.169(6) 0.076(3) 0.103(4) -0.013(3) 0.018(4) -0.017(3)
Cl11 0.153(7) 0.084(4) 0.229(9) 0.032(5) 0.104(6) 0.029(4)
Cl12 0.170(9) 0.216(11) 0.168(8) 0.052(8) 0.042(7) 0.042(8)
N7 0.027(5) 0.077(8) 0.062(6) 0.001(6) 0.005(4) 0.003(5)
N8 0.024(5) 0.066(7) 0.059(6) -0.005(5) 0.007(4) 0.007(5)
N9 0.055(8) 0.093(10) 0.069(8) -0.001(7) -0.001(6) -0.022(7)
N10 0.113(13) 0.074(9) 0.094(11) -0.033(8) 0.035(10) -0.012(9)
N11 0.197(19) 0.060(9) 0.21(2) 0.049(11) 0.107(15) 0.061(10)
N12 0.117(16) 0.118(15) 0.210(19) 0.042(14) 0.074(14) 0.053(13)
C43 0.020(6) 0.081(10) 0.078(9) -0.002(8) 0.009(5) 0.005(6)
C44 0.030(7) 0.091(11) 0.061(8) -0.004(7) 0.012(6) 0.001(7)
C45 0.039(8) 0.103(12) 0.070(9) -0.019(9) 0.019(7) 0.001(8)
C46 0.055(9) 0.077(10) 0.078(10) 0.001(8) -0.002(8) -0.009(8)
C47 0.034(6) 0.069(9) 0.051(7) -0.014(6) 0.005(5) -0.002(6)
C48 0.036(7) 0.083(11) 0.068(9) -0.008(8) 0.007(6) -0.016(7)
C49 0.035(7) 0.062(8) 0.072(9) 0.003(7) 0.005(6) 0.003(6)
C50 0.035(7) 0.078(10) 0.055(7) -0.010(7) 0.018(5) 0.002(6)
C51 0.042(8) 0.075(10) 0.065(8) -0.008(7) 0.007(6) -0.009(7)
C52 0.046(7) 0.053(7) 0.060(8) -0.007(6) 0.004(6) 0.005(6)
C53 0.043(8) 0.087(11) 0.059(8) -0.010(8) 0.009(6) -0.005(7)
C54 0.064(9) 0.057(8) 0.066(9) -0.004(7) 0.017(7) -0.005(7)
C55 0.052(8) 0.071(9) 0.049(7) -0.007(6) 0.004(6) -0.010(7)
C56 0.067(10) 0.057(9) 0.086(11) -0.004(8) -0.006(8) -0.012(7)
C57 0.050(9) 0.100(13) 0.094(12) -0.028(10) 0.011(8) -0.021(9)
C58 0.026(7) 0.148(17) 0.087(12) -0.047(12) 0.006(7) 0.004(8)
C59 0.027(7) 0.104(14) 0.103(14) -0.012(11) -0.003(7) -0.007(8)
C60 0.082(14) 0.127(18) 0.091(14) -0.050(14) 0.016(11) -0.024(13)
C61 0.078(12) 0.099(13) 0.083(12) -0.004(10) 0.005(9) -0.005(10)
C62 0.023(5) 0.031(6) 0.139(15) 0.019(7) 0.013(7) -0.005(5)
C63 0.076(12) 0.070(10) 0.108(14) 0.014(10) 0.023(10) 0.000(9)
C64 0.14(2) 0.078(13) 0.118(18) -0.004(12) -0.026(16) 0.018(13)
C65 0.118(19) 0.084(14) 0.14(2) 0.019(14) 0.029(16) 0.006(13)
C66 0.128(19) 0.077(12) 0.108(16) -0.011(12) 0.033(14) 0.015(12)
C67 0.17(3) 0.074(14) 0.27(4) 0.04(2) 0.13(3) 0.005(15)
C68 0.21(3) 0.097(17) 0.12(2) -0.006(15) 0.07(2) 0.001(18)
C69 0.24(4) 0.051(11) 0.20(3) -0.008(15) 0.08(3) 0.018(16)
C70 0.24(2) 0.080(15) 0.19(3) 0.037(17) 0.09(2) 0.048(17)
C71 0.22(2) 0.081(13) 0.24(2) 0.022(13) 0.153(17) 0.044(12)
C72 0.31(3) 0.105(19) 0.28(2) -0.010(18) 0.21(2) 0.033(18)
C73 0.26(3) 0.17(3) 0.31(3) 0.00(2) 0.23(2) 0.054(19)
C74 0.21(3) 0.12(2) 0.30(3) 0.065(19) 0.17(2) 0.069(16)
C75 0.143(18) 0.114(16) 0.28(3) 0.043(16) 0.131(18) 0.066(11)
C76 0.146(17) 0.096(14) 0.24(2) 0.040(13) 0.109(15) 0.063(10)
C77 0.093(16) 0.085(14) 0.16(2) 0.017(14) 0.040(15) 0.022(12)
C78 0.079(14) 0.105(16) 0.110(17) 0.004(13) 0.030(12) 0.027(12)
C79 0.077(14) 0.13(2) 0.097(15) 0.024(14) 0.016(12) 0.044(14)
C80 0.079(14) 0.088(14) 0.121(17) -0.019(12) 0.009(12) 0.029(11)
C81 0.049(9) 0.128(18) 0.079(11) -0.001(12) 0.008(8) 0.035(11)
C82 0.052(10) 0.102(14) 0.089(12) -0.023(10) 0.012(8) 0.017(9)
C83 0.036(7) 0.079(10) 0.087(11) -0.001(9) 0.020(7) 0.010(7)
C84 0.038(8) 0.108(13) 0.074(10) -0.031(9) 0.011(7) 0.017(8)
Pd7 0.0177(4) 0.0740(6) 0.0356(4) -0.0036(4) 0.0012(3) 0.0047(4)
Pd8 0.0296(4) 0.0701(6) 0.0399(4) 0.0024(4) 0.0030(3) 0.0023(4)
Pd9 0.0238(4) 0.1001(8) 0.0474(5) -0.0001(5) 0.0028(4) 0.0055(5)
Cl13 0.0286(13) 0.074(2) 0.0438(14) -0.0051(14) 0.0019(11) 0.0036(13)
Cl14 0.0186(12) 0.090(2) 0.0477(15) -0.0035(15) -0.0011(10) 0.0033(13)
Cl15 0.0392(16) 0.065(2) 0.0634(19) 0.0054(16) 0.0083(13) -0.0002(14)
Cl16 0.0345(15) 0.084(2) 0.0478(15) -0.0029(15) 0.0053(12) 0.0022(14)
Cl17 0.0425(18) 0.097(3) 0.066(2) -0.006(2) 0.0067(15) 0.0054(17)
Cl18 0.051(2) 0.109(3) 0.060(2) 0.015(2) 0.0009(16) 0.004(2)
N13 0.026(4) 0.069(7) 0.034(4) -0.003(4) 0.002(3) 0.009(4)
N14 0.023(4) 0.087(8) 0.026(4) 0.003(4) 0.002(3) 0.013(5)
N15 0.038(6) 0.070(7) 0.042(5) 0.001(5) 0.005(4) 0.008(5)
N16 0.035(5) 0.078(8) 0.047(6) 0.003(5) 0.003(4) 0.004(5)
N17 0.027(5) 0.099(9) 0.048(6) -0.012(6) 0.011(4) 0.000(5)
N18 0.017(5) 0.129(11) 0.054(6) 0.022(7) -0.001(4) 0.012(6)
C85 0.037(6) 0.070(8) 0.030(5) 0.004(5) 0.002(4) 0.000(6)
C86 0.026(6) 0.093(11) 0.050(7) 0.001(7) 0.002(5) -0.002(6)
C87 0.039(7) 0.073(9) 0.061(8) -0.005(7) 0.005(6) -0.005(6)
C88 0.042(7) 0.081(10) 0.057(8) -0.008(7) 0.008(6) -0.016(7)
C89 0.045(8) 0.086(10) 0.046(7) 0.002(7) 0.002(6) 0.005(7)
C90 0.021(5) 0.088(10) 0.038(6) -0.003(6) -0.001(4) 0.006(6)
C91 0.028(6) 0.093(10) 0.046(7) -0.003(7) 0.004(5) 0.001(6)
C92 0.034(6) 0.077(9) 0.028(5) 0.002(5) -0.003(4) 0.010(6)
C93 0.027(6) 0.098(11) 0.048(7) 0.003(7) -0.003(5) -0.004(7)
C94 0.027(6) 0.077(9) 0.046(6) -0.003(6) 0.006(5) -0.007(6)
C95 0.047(7) 0.084(10) 0.038(6) 0.000(6) 0.008(5) 0.001(7)
C96 0.031(6) 0.078(9) 0.041(6) -0.001(6) 0.004(5) -0.005(6)
C97 0.029(5) 0.066(8) 0.037(5) 0.003(5) 0.007(4) 0.004(5)
C98 0.044(7) 0.076(9) 0.031(5) 0.007(6) 0.012(5) 0.010(6)
C99 0.041(7) 0.071(9) 0.049(7) 0.005(6) 0.007(5) 0.003(6)
C100 0.059(9) 0.074(10) 0.043(7) -0.001(7) 0.005(6) 0.004(7)
C101 0.081(11) 0.076(11) 0.062(9) -0.006(8) 0.022(8) 0.013(9)
C102 0.074(11) 0.102(13) 0.066(10) -0.002(9) 0.003(8) 0.016(10)
C103 0.062(9) 0.067(9) 0.068(9) 0.003(7) 0.000(7) -0.001(7)
C104 0.039(7) 0.077(10) 0.051(7) 0.004(7) -0.003(5) 0.003(6)
C105 0.041(7) 0.085(10) 0.058(8) -0.006(7) 0.013(6) -0.021(7)
C106 0.027(6) 0.095(11) 0.050(7) -0.002(7) -0.004(5) 0.006(6)
C107 0.032(6) 0.084(10) 0.046(6) -0.006(7) 0.003(5) 0.004(6)
C108 0.034(7) 0.101(12) 0.059(8) -0.015(8) -0.012(6) 0.013(7)
C109 0.040(7) 0.081(9) 0.042(6) -0.005(6) 0.002(5) 0.007(6)
C110 0.041(7) 0.101(12) 0.050(7) -0.017(8) -0.005(6) 0.016(7)
C111 0.040(7) 0.112(13) 0.038(6) 0.003(7) -0.006(5) -0.014(8)
C112 0.030(6) 0.093(10) 0.044(6) -0.009(6) -0.010(5) 0.011(6)
C113 0.009(4) 0.103(10) 0.035(6) 0.009(6) 0.007(4) 0.016(5)
C114 0.036(7) 0.092(11) 0.056(8) -0.005(8) -0.003(6) 0.002(7)
C115 0.054(9) 0.094(12) 0.055(8) 0.011(8) 0.007(6) 0.001(8)
C116 0.034(7) 0.108(14) 0.071(9) 0.004(9) 0.006(6) -0.010(8)
C117 0.030(7) 0.096(12) 0.081(10) -0.016(10) -0.002(6) 0.000(7)
C118 0.022(6) 0.102(12) 0.058(8) 0.007(8) 0.002(5) 0.007(7)
C119 0.031(6) 0.109(12) 0.047(7) 0.013(8) 0.000(5) 0.000(7)
C120 0.023(5) 0.087(9) 0.035(5) -0.004(6) 0.007(4) 0.009(6)
C121 0.026(6) 0.115(12) 0.039(6) 0.010(7) 0.007(4) 0.020(7)
C122 0.026(6) 0.099(11) 0.052(7) -0.007(7) 0.007(5) 0.000(7)
C123 0.038(7) 0.082(9) 0.040(6) -0.002(6) -0.005(5) 0.016(6)
C124 0.027(6) 0.086(10) 0.055(7) -0.005(7) 0.003(5) 0.004(6)
C125 0.021(5) 0.083(9) 0.045(6) -0.004(6) 0.001(4) 0.012(6)
C126 0.019(5) 0.082(9) 0.044(6) -0.013(6) 0.006(4) 0.008(5)
Pd10 0.0274(5) 0.0823(8) 0.0617(6) -0.0057(5) 0.0071(4) 0.0068(5)
Pd11 0.1399(16) 0.0704(9) 0.1115(12) -0.0207(9) 0.0499(11) -0.0342(9)
Pd12 0.173(2) 0.0878(13) 0.223(3) 0.0457(16) 0.107(2) 0.0350(14)
Cl19 0.0325(17) 0.119(3) 0.073(2) -0.007(2) -0.0002(15) 0.0084(19)
Cl20 0.0367(16) 0.092(3) 0.0561(18) -0.0033(17) 0.0076(13) 0.0123(16)
Cl21 0.210(8) 0.092(4) 0.109(4) -0.019(3) 0.039(5) -0.056(4)
Cl22 0.288(11) 0.072(3) 0.139(6) -0.024(4) 0.104(7) -0.028(5)
Cl23 0.210(10) 0.086(4) 0.337(15) 0.064(6) 0.175(10) 0.052(5)
Cl24 0.200(10) 0.182(9) 0.200(10) 0.072(8) 0.074(8) 0.020(8)
N19 0.032(6) 0.094(9) 0.067(7) -0.003(7) 0.006(5) 0.010(6)
N20 0.035(6) 0.082(8) 0.058(6) -0.010(6) 0.006(5) -0.002(6)
N21 0.065(9) 0.084(10) 0.121(13) -0.031(9) 0.006(9) -0.027(8)
N22 0.122(8) 0.065(6) 0.123(8) -0.009(6) 0.044(7) -0.031(5)
N23 0.120(15) 0.096(12) 0.26(2) 0.073(14) 0.115(15) 0.034(11)
N24 0.15(2) 0.122(17) 0.20(3) 0.065(18) 0.057(19) -0.007(16)
C127 0.044(8) 0.071(9) 0.069(9) 0.000(7) 0.008(6) 0.002(7)
C128 0.040(8) 0.089(12) 0.091(12) 0.001(9) 0.020(8) -0.001(8)
C129 0.065(10) 0.090(11) 0.055(8) 0.013(8) 0.005(7) -0.014(9)
C130 0.036(7) 0.090(11) 0.068(9) 0.007(8) 0.011(6) 0.006(7)
C131 0.042(8) 0.072(9) 0.066(9) -0.007(7) 0.005(6) 0.011(7)
C132 0.037(7) 0.073(9) 0.054(7) -0.012(7) 0.012(5) 0.012(6)
C133 0.032(7) 0.076(10) 0.073(9) 0.003(7) 0.000(6) -0.009(6)
C134 0.041(7) 0.053(8) 0.084(10) -0.008(7) 0.004(6) -0.004(6)
C135 0.035(7) 0.103(13) 0.069(9) -0.019(9) 0.014(6) -0.013(7)
C136 0.047(7) 0.059(8) 0.052(7) -0.003(6) 0.013(6) 0.003(6)
C137 0.039(7) 0.072(9) 0.075(9) -0.012(8) 0.017(6) 0.003(6)
C138 0.056(8) 0.058(8) 0.052(7) -0.002(6) 0.007(6) 0.006(6)
C139 0.035(7) 0.058(8) 0.085(10) -0.016(7) 0.012(6) -0.004(6)
C140 0.041(8) 0.074(10) 0.099(12) -0.008(9) -0.001(8) -0.011(7)
C141 0.069(8) 0.081(7) 0.100(7) -0.003(5) 0.020(6) -0.033(5)
C142 0.057(8) 0.099(7) 0.103(7) -0.004(6) 0.009(7) -0.019(5)
C143 0.058(8) 0.104(8) 0.101(7) -0.012(7) 0.011(7) -0.018(6)
C144 0.071(8) 0.099(8) 0.101(7) -0.002(6) 0.023(6) -0.027(6)
C145 0.091(9) 0.084(8) 0.102(6) -0.002(6) 0.019(7) -0.024(6)
C146 0.080(6) 0.071(6) 0.108(6) -0.001(5) 0.032(6) -0.035(5)
C147 0.123(7) 0.073(7) 0.152(11) 0.018(8) 0.064(7) 0.007(6)
C148 0.136(9) 0.064(5) 0.163(10) 0.013(7) 0.077(7) 0.001(6)
C149 0.150(11) 0.065(6) 0.174(12) 0.015(8) 0.085(9) 0.001(7)
C150 0.145(11) 0.064(6) 0.161(11) 0.009(7) 0.081(8) -0.002(7)
C151 0.157(12) 0.065(6) 0.177(13) 0.013(8) 0.082(9) 0.006(7)
C152 0.147(11) 0.067(7) 0.169(12) 0.001(8) 0.086(9) -0.005(7)
C153 0.155(12) 0.070(6) 0.179(13) 0.007(8) 0.085(9) 0.007(8)
C154 0.21(3) 0.094(17) 0.25(4) -0.11(2) 0.15(3) -0.06(2)
C155 0.18(2) 0.068(12) 0.21(2) 0.005(13) 0.117(17) 0.004(12)
C156 0.22(2) 0.076(13) 0.24(2) 0.000(15) 0.15(2) 0.007(13)
C157 0.24(3) 0.102(18) 0.24(3) -0.003(18) 0.15(2) -0.019(17)
C158 0.22(3) 0.081(15) 0.24(3) 0.018(16) 0.12(2) 0.002(15)
C159 0.19(2) 0.097(16) 0.21(2) 0.026(16) 0.094(19) -0.018(14)
C160 0.15(2) 0.055(10) 0.22(2) 0.023(12) 0.070(17) 0.018(11)
C161 0.13(2) 0.073(14) 0.24(4) 0.033(17) 0.07(2) 0.033(14)
C162 0.083(14) 0.073(13) 0.15(2) -0.022(14) 0.007(14) 0.018(10)
C163 0.13(2) 0.080(14) 0.121(19) 0.023(13) 0.033(16) 0.011(14)
C164 0.084(14) 0.080(13) 0.100(14) 0.011(11) 0.035(11) 0.021(10)
C165 0.086(15) 0.109(17) 0.105(16) 0.000(13) 0.021(12) 0.015(12)
C166 0.080(13) 0.078(12) 0.101(15) -0.003(11) 0.037(11) 0.023(10)
C167 0.061(10) 0.107(14) 0.071(11) -0.009(10) 0.021(8) 0.036(10)
C168 0.036(7) 0.089(11) 0.083(10) -0.006(9) 0.025(7) 0.018(7)
N1S 0.067(8) 0.084(9) 0.052(7) 0.012(7) -0.009(6) 0.000(7)
C1S 0.044(7) 0.086(10) 0.042(7) 0.003(7) -0.011(5) 0.006(7)
C1T 0.029(7) 0.113(13) 0.069(9) 0.002(9) 0.008(6) -0.001(7)
N2S 0.063(8) 0.085(9) 0.064(8) -0.009(7) -0.012(6) 0.018(7)
C2S 0.028(6) 0.084(10) 0.053(8) 0.003(7) -0.007(5) -0.001(6)
C2T 0.051(8) 0.079(10) 0.055(8) 0.003(7) 0.005(6) -0.002(7)

loop_
_atom_type_symbol
_atom_type_description
_atom_type_scat_dispersion_real
_atom_type_scat_dispersion_imag
_atom_type_scat_source
C C 0.0033 0.0016
;
International Tables for Crystallography
(Vol. C, Tables 4.2.6.8 and 6.1.1.4)
;
H H 0.0000 0.0000
;
International Tables for Crystallography
(Vol. C, Table 6.1.1.4)
;
N N 0.0061 0.0033
;
International Tables for Crystallography
(Vol. C, Tables 4.2.6.8 and 6.1.1.4)
;
Pd Pd -0.9988 1.0072
;
International Tables for Crystallography
(Vol. C, Tables 4.2.6.8 and 6.1.1.4)
;
Cl Cl 0.1484 0.1585
;
International Tables for Crystallography
(Vol. C, Tables 4.2.6.8 and 6.1.1.4)
;
O O 0.0106 0.0060
;
International Tables for Crystallography
(Vol. C, Tables 4.2.6.8 and 6.1.1.4)
;

loop_
_geom_angle_atom_site_label_1
_geom_angle_atom_site_label_2
_geom_angle_atom_site_label_3
_geom_angle
_geom_angle_site_symmetry_1
_geom_angle_site_symmetry_3
_geom_angle_publ_flag
N1 Pd1 N2 85.6(4) . . ?
N1 Pd1 Cl2 172.5(3) . . ?
N2 Pd1 Cl2 90.6(3) . . ?
N1 Pd1 Cl1 90.3(4) . . ?
N2 Pd1 Cl1 175.3(3) . . ?
Cl2 Pd1 Cl1 93.67(12) . . ?
N3 Pd2 N4 85.2(5) . . ?
N3 Pd2 Cl4 176.5(4) . . ?
N4 Pd2 Cl4 91.9(3) . . ?
N3 Pd2 Cl3 90.0(3) . . ?
N4 Pd2 Cl3 175.2(3) . . ?
Cl4 Pd2 Cl3 92.92(14) . . ?
N5 Pd3 N6 83.7(4) . . ?
N5 Pd3 Cl6 175.8(3) . . ?
N6 Pd3 Cl6 93.0(3) . . ?
N5 Pd3 Cl5 89.9(3) . . ?
N6 Pd3 Cl5 172.0(3) . . ?
Cl6 Pd3 Cl5 93.70(18) . . ?
C1 N1 C42 114.5(10) . . ?
C1 N1 Pd1 107.2(7) . . ?
C42 N1 Pd1 110.4(7) . . ?
C1 N1 H1N 108.2 . . ?
C42 N1 H1N 108.2 . . ?
Pd1 N1 H1N 108.2 . . ?
C6 N2 C7 113.4(10) . . ?
C6 N2 Pd1 108.1(7) . . ?
C7 N2 Pd1 116.0(8) . . ?
C6 N2 H2N 106.2 . . ?
C7 N2 H2N 106.2 . . ?
Pd1 N2 H2N 106.2 . . ?
C15 N3 C14 112.5(11) . . ?
C15 N3 Pd2 105.6(8) . . ?
C14 N3 Pd2 110.8(8) . . ?
C15 N3 H3N 109.3 . . ?
C14 N3 H3N 109.3 . . ?
Pd2 N3 H3N 109.3 . . ?
C20 N4 C21 115.6(11) . . ?
C20 N4 Pd2 106.5(9) . . ?
C21 N4 Pd2 114.8(10) . . ?
C20 N4 H4N 106.4 . . ?
C21 N4 H4N 106.4 . . ?
Pd2 N4 H4N 106.4 . . ?
C28 N5 C29 114.0(10) . . ?
C28 N5 Pd3 109.5(8) . . ?
C29 N5 Pd3 108.1(7) . . ?
C28 N5 H5N 108.4 . . ?
C29 N5 H5N 108.4 . . ?
Pd3 N5 H5N 108.4 . . ?
C34 N6 C35 115.1(12) . . ?
C34 N6 Pd3 108.8(8) . . ?
C35 N6 Pd3 117.2(9) . . ?
C34 N6 H6N 104.8 . . ?
C35 N6 H6N 104.8 . . ?
Pd3 N6 H6N 104.8 . . ?
C2 C1 C6 120.8(13) . . ?
C2 C1 N1 121.8(12) . . ?
C6 C1 N1 117.3(10) . . ?
C1 C2 C3 119.1(14) . . ?
C1 C2 H2A 120.4 . . ?
C3 C2 H2A 120.4 . . ?
C4 C3 C2 120.3(14) . . ?
C4 C3 H3A 119.8 . . ?
C2 C3 H3A 119.8 . . ?
C3 C4 C5 121.4(16) . . ?
C3 C4 H4A 119.3 . . ?
C5 C4 H4A 119.3 . . ?
C6 C5 C4 117.4(14) . . ?
C6 C5 H5A 121.3 . . ?
C4 C5 H5A 121.3 . . ?
C1 C6 C5 120.6(12) . . ?
C1 C6 N2 118.2(12) . . ?
C5 C6 N2 121.1(11) . . ?
N2 C7 C8 112.4(10) . . ?
N2 C7 H7A 109.1 . . ?
C8 C7 H7A 109.1 . . ?
N2 C7 H7B 109.1 . . ?
C8 C7 H7B 109.1 . . ?
H7A C7 H7B 107.9 . . ?
C10 C8 C9 116.6(12) . . ?
C10 C8 C7 123.4(12) . . ?
C9 C8 C7 120.0(11) . . ?
C11 C9 C8 121.6(12) . . ?
C11 C9 H9A 119.2 . . ?
C8 C9 H9A 119.2 . . ?
C8 C10 C12 124.8(13) . . ?
C8 C10 H10A 117.6 . . ?
C12 C10 H10A 117.6 . . ?
C9 C11 C13 121.9(13) . . ?
C9 C11 H11A 119.1 . . ?
C13 C11 H11A 119.1 . . ?
C10 C12 C13 118.4(12) . . ?
C10 C12 H12A 120.8 . . ?
C13 C12 H12A 120.8 . . ?
C12 C13 C11 116.8(12) . . ?
C12 C13 C14 120.6(12) . . ?
C11 C13 C14 122.5(13) . . ?
C13 C14 N3 112.2(11) . . ?
C13 C14 H14A 109.2 . . ?
N3 C14 H14A 109.2 . . ?
C13 C14 H14B 109.2 . . ?
N3 C14 H14B 109.2 . . ?
H14A C14 H14B 107.9 . . ?
C20 C15 C16 119.3(15) . . ?
C20 C15 N3 120.0(14) . . ?
C16 C15 N3 120.7(13) . . ?
C17 C16 C15 117.4(16) . . ?
C17 C16 H16A 121.3 . . ?
C15 C16 H16A 121.3 . . ?
C18 C17 C16 122.6(17) . . ?
C18 C17 H17A 118.7 . . ?
C16 C17 H17A 118.7 . . ?
C17 C18 C19 120.5(16) . . ?
C17 C18 H18 119.8 . . ?
C19 C18 H18 119.8 . . ?
C20 C19 C18 120.2(16) . . ?
C20 C19 H19A 119.9 . . ?
C18 C19 H19A 119.9 . . ?
C15 C20 C19 120.1(16) . . ?
C15 C20 N4 120.3(16) . . ?
C19 C20 N4 119.5(14) . . ?
N4 C21 C22 112.1(11) . . ?
N4 C21 H21A 109.2 . . ?
C22 C21 H21A 109.2 . . ?
N4 C21 H21B 109.2 . . ?
C22 C21 H21B 109.2 . . ?
H21A C21 H21B 107.9 . . ?
C23 C22 C24 120.1(13) . . ?
C23 C22 C21 119.6(13) . . ?
C24 C22 C21 120.3(14) . . ?
C22 C23 C25 120.8(14) . . ?
C22 C23 H23A 119.6 . . ?
C25 C23 H23A 119.6 . . ?
C26 C24 C22 121.2(15) . . ?
C26 C24 H24A 119.4 . . ?
C22 C24 H24A 119.4 . . ?
C27 C25 C23 119.7(15) . . ?
C27 C25 H25 120.2 . . ?
C23 C25 H25 120.2 . . ?
C24 C26 C27 118.4(13) . . ?
C24 C26 H26 120.8 . . ?
C27 C26 H26 120.8 . . ?
C25 C27 C26 119.8(13) . . ?
C25 C27 C28 119.5(14) . . ?
C26 C27 C28 120.8(12) . . ?
C27 C28 N5 115.1(10) . . ?
C27 C28 H28A 108.5 . . ?
N5 C28 H28A 108.5 . . ?
C27 C28 H28B 108.5 . . ?
N5 C28 H28B 108.5 . . ?
H28A C28 H28B 107.5 . . ?
C34 C29 C30 129.0(13) . . ?
C34 C29 N5 114.6(11) . . ?
C30 C29 N5 116.5(10) . . ?
C29 C30 C31 112.6(13) . . ?
C29 C30 H30 123.7 . . ?
C31 C30 H30 123.7 . . ?
C32 C31 C30 119.4(16) . . ?
C32 C31 H31 120.3 . . ?
C30 C31 H31 120.3 . . ?
C33 C32 C31 122.3(15) . . ?
C33 C32 H32 118.9 . . ?
C31 C32 H32 118.9 . . ?
C32 C33 C34 120.6(13) . . ?
C32 C33 H33 119.7 . . ?
C34 C33 H33 119.7 . . ?
C29 C34 C33 116.1(14) . . ?
C29 C34 N6 121.9(13) . . ?
C33 C34 N6 121.8(12) . . ?
N6 C35 C36 110.0(9) . . ?
N6 C35 H35A 109.7 . . ?
C36 C35 H35A 109.7 . . ?
N6 C35 H35B 109.7 . . ?
C36 C35 H35B 109.7 . . ?
H35A C35 H35B 108.2 . . ?
C37 C36 C38 119.7(11) . . ?
C37 C36 C35 121.5(13) . . ?
C38 C36 C35 118.7(13) . . ?
C36 C37 C39 120.4(13) . . ?
C36 C37 H37 119.8 . . ?
C39 C37 H37 119.8 . . ?
C40 C38 C36 118.7(13) . . ?
C40 C38 H38 120.6 . . ?
C36 C38 H38 120.6 . . ?
C41 C39 C37 121.0(13) . . ?
C41 C39 H39 119.5 . . ?
C37 C39 H39 119.5 . . ?
C41 C40 C38 120.4(13) . . ?
C41 C40 H40 119.8 . . ?
C38 C40 H40 119.8 . . ?
C39 C41 C40 119.5(11) . . ?
C39 C41 C42 117.3(11) . . ?
C40 C41 C42 123.1(12) . . ?
N1 C42 C41 110.4(9) . . ?
N1 C42 H42A 109.6 . . ?
C41 C42 H42A 109.6 . . ?
N1 C42 H42B 109.6 . . ?
C41 C42 H42B 109.6 . . ?
H42A C42 H42B 108.1 . . ?
N8 Pd4 N7 85.2(4) . . ?
N8 Pd4 Cl8 89.5(3) . . ?
N7 Pd4 Cl8 174.7(3) . . ?
N8 Pd4 Cl7 176.3(3) . . ?
N7 Pd4 Cl7 91.3(3) . . ?
Cl8 Pd4 Cl7 94.00(13) . . ?
N9 Pd5 N10 86.1(5) . . ?
N9 Pd5 Cl10 170.4(4) . . ?
N10 Pd5 Cl10 92.3(4) . . ?
N9 Pd5 Cl9 90.3(4) . . ?
N10 Pd5 Cl9 176.0(4) . . ?
Cl10 Pd5 Cl9 91.6(2) . . ?
N11 Pd6 N12 84.9(7) . . ?
N11 Pd6 Cl11 90.9(5) . . ?
N12 Pd6 Cl11 175.4(5) . . ?
N11 Pd6 Cl12 174.7(6) . . ?
N12 Pd6 Cl12 89.9(7) . . ?
Cl11 Pd6 Cl12 94.3(4) . . ?
C43 N7 C84 114.1(11) . . ?
C43 N7 Pd4 107.7(7) . . ?
C84 N7 Pd4 114.3(9) . . ?
C43 N7 H7N 106.8 . . ?
C84 N7 H7N 106.8 . . ?
Pd4 N7 H7N 106.8 . . ?
C48 N8 C49 114.2(11) . . ?
C48 N8 Pd4 107.7(7) . . ?
C49 N8 Pd4 109.8(7) . . ?
C48 N8 H8N 108.3 . . ?
C49 N8 H8N 108.3 . . ?
Pd4 N8 H8N 108.3 . . ?
C57 N9 C56 112.9(13) . . ?
C57 N9 Pd5 107.1(10) . . ?
C56 N9 Pd5 118.1(10) . . ?
C57 N9 H9N 106.0 . . ?
C56 N9 H9N 106.0 . . ?
Pd5 N9 H9N 106.0 . . ?
C62 N10 C63 108.2(12) . . ?
C62 N10 Pd5 102.5(11) . . ?
C63 N10 Pd5 118.0(11) . . ?
C62 N10 H10N 109.3 . . ?
C63 N10 H10N 109.3 . . ?
Pd5 N10 H10N 109.3 . . ?
C71 N11 C70 114.0(19) . . ?
C71 N11 Pd6 108.5(15) . . ?
C70 N11 Pd6 121.1(16) . . ?
C71 N11 H11N 103.7 . . ?
C70 N11 H11N 103.7 . . ?
Pd6 N11 H11N 103.7 . . ?
C76 N12 C77 117.8(18) . . ?
C76 N12 Pd6 104.8(13) . . ?
C77 N12 Pd6 108.9(12) . . ?
C76 N12 H12N 108.3 . . ?
C77 N12 H12N 108.3 . . ?
Pd6 N12 H12N 108.3 . . ?
C48 C43 C44 121.0(12) . . ?
C48 C43 N7 117.8(12) . . ?
C44 C43 N7 121.0(11) . . ?
C45 C44 C43 117.7(13) . . ?
C45 C44 H44 121.1 . . ?
C43 C44 H44 121.1 . . ?
C44 C45 C46 124.2(16) . . ?
C44 C45 H45 117.9 . . ?
C46 C45 H45 117.9 . . ?
C47 C46 C45 115.3(16) . . ?
C47 C46 H46 122.4 . . ?
C45 C46 H46 122.4 . . ?
C48 C47 C46 123.0(13) . . ?
C48 C47 H47 118.5 . . ?
C46 C47 H47 118.5 . . ?
C47 C48 C43 118.7(12) . . ?
C47 C48 N8 123.4(12) . . ?
C43 C48 N8 117.9(12) . . ?
C50 C49 N8 112.7(11) . . ?
C50 C49 H49A 109.1 . . ?
N8 C49 H49A 109.1 . . ?
C50 C49 H49B 109.1 . . ?
N8 C49 H49B 109.1 . . ?
H49A C49 H49B 107.8 . . ?
C52 C50 C51 121.1(13) . . ?
C52 C50 C49 121.8(12) . . ?
C51 C50 C49 117.1(12) . . ?
C50 C51 C53 120.0(14) . . ?
C50 C51 H51 120.0 . . ?
C53 C51 H51 120.0 . . ?
C50 C52 C54 121.4(13) . . ?
C50 C52 H52 119.3 . . ?
C54 C52 H52 119.3 . . ?
C51 C53 C55 118.1(13) . . ?
C51 C53 H53 120.9 . . ?
C55 C53 H53 120.9 . . ?
C55 C54 C52 120.9(14) . . ?
C55 C54 H54 119.5 . . ?
C52 C54 H54 119.5 . . ?
C54 C55 C53 118.3(13) . . ?
C54 C55 C56 123.8(14) . . ?
C53 C55 C56 117.8(13) . . ?
C55 C56 N9 111.5(12) . . ?
C55 C56 H56A 109.3 . . ?
N9 C56 H56A 109.3 . . ?
C55 C56 H56B 109.3 . . ?
N9 C56 H56B 109.3 . . ?
H56A C56 H56B 108.0 . . ?
C62 C57 C58 124.1(17) . . ?
C62 C57 N9 114.0(15) . . ?
C58 C57 N9 121.8(19) . . ?
C59 C58 C57 123(2) . . ?
C59 C58 H58 118.4 . . ?
C57 C58 H58 118.4 . . ?
C60 C59 C58 120(2) . . ?
C60 C59 H59 120.1 . . ?
C58 C59 H59 120.1 . . ?
C59 C60 C61 120(2) . . ?
C59 C60 H60 120.1 . . ?
C61 C60 H60 120.1 . . ?
C62 C61 C60 119.6(19) . . ?
C62 C61 H61 120.2 . . ?
C60 C61 H61 120.2 . . ?
C57 C62 N10 126.0(16) . . ?
C57 C62 C61 113.0(14) . . ?
N10 C62 C61 120.9(14) . . ?
N10 C63 C64 107.7(16) . . ?
N10 C63 H63A 110.2 . . ?
C64 C63 H63A 110.2 . . ?
N10 C63 H63B 110.2 . . ?
C64 C63 H63B 110.2 . . ?
H63A C63 H63B 108.5 . . ?
C65 C64 C66 120(2) . . ?
C65 C64 C63 120(2) . . ?
C66 C64 C63 120.2(18) . . ?
C64 C65 C67 117(2) . . ?
C64 C65 H65 121.6 . . ?
C67 C65 H65 121.6 . . ?
C68 C66 C64 122(2) . . ?
C68 C66 H66 119.2 . . ?
C64 C66 H66 119.2 . . ?
C69 C67 C65 124(2) . . ?
C69 C67 H67 118.1 . . ?
C65 C67 H67 118.1 . . ?
C66 C68 C69 123(3) . . ?
C66 C68 H68 118.3 . . ?
C69 C68 H68 118.3 . . ?
C67 C69 C68 113(2) . . ?
C67 C69 C70 123(2) . . ?
C68 C69 C70 124(3) . . ?
C69 C70 N11 112(3) . . ?
C69 C70 H70A 109.3 . . ?
N11 C70 H70A 109.3 . . ?
C69 C70 H70B 109.3 . . ?
N11 C70 H70B 109.3 . . ?
H70A C70 H70B 108.0 . . ?
C72 C71 C76 119.6(10) . . ?
C72 C71 N11 124(2) . . ?
C76 C71 N11 116(2) . . ?
C71 C72 C73 120.2(11) . . ?
C71 C72 H72 119.9 . . ?
C73 C72 H72 119.9 . . ?
C72 C73 C74 120.3(10) . . ?
C72 C73 H73 119.9 . . ?
C74 C73 H73 119.9 . . ?
C73 C74 C75 119.6(11) . . ?
C73 C74 H74 120.2 . . ?
C75 C74 H74 120.2 . . ?
C76 C75 C74 119.6(11) . . ?
C76 C75 H75 120.2 . . ?
C74 C75 H75 120.2 . . ?
C75 C76 C71 120.4(10) . . ?
C75 C76 N12 120.1(19) . . ?
C71 C76 N12 119.4(19) . . ?
C78 C77 N12 110.5(16) . . ?
C78 C77 H77A 109.6 . . ?
N12 C77 H77A 109.6 . . ?
C78 C77 H77B 109.6 . . ?
N12 C77 H77B 109.6 . . ?
H77A C77 H77B 108.1 . . ?
C79 C78 C80 121(2) . . ?
C79 C78 C77 118(2) . . ?
C80 C78 C77 121(2) . . ?
C78 C79 C81 121(2) . . ?
C78 C79 H79 119.4 . . ?
C81 C79 H79 119.4 . . ?
C82 C80 C78 118(2) . . ?
C82 C80 H80 121.1 . . ?
C78 C80 H80 121.1 . . ?
C83 C81 C79 123(2) . . ?
C83 C81 H81 118.6 . . ?
C79 C81 H81 118.6 . . ?
C80 C82 C83 121(2) . . ?
C80 C82 H82 119.5 . . ?
C83 C82 H82 119.5 . . ?
C81 C83 C82 116.4(18) . . ?
C81 C83 C84 123.7(19) . . ?
C82 C83 C84 120.0(16) . . ?
C83 C84 N7 112.1(11) . . ?
C83 C84 H84A 109.2 . . ?
N7 C84 H84A 109.2 . . ?
C83 C84 H84B 109.2 . . ?
N7 C84 H84B 109.2 . . ?
H84A C84 H84B 107.9 . . ?
N13 Pd7 N14 85.5(4) . . ?
N13 Pd7 Cl14 172.6(3) . . ?
N14 Pd7 Cl14 90.7(3) . . ?
N13 Pd7 Cl13 89.9(3) . . ?
N14 Pd7 Cl13 174.9(3) . . ?
Cl14 Pd7 Cl13 94.09(12) . . ?
N16 Pd8 N15 85.3(4) . . ?
N16 Pd8 Cl15 175.9(3) . . ?
N15 Pd8 Cl15 90.6(3) . . ?
N16 Pd8 Cl16 91.1(3) . . ?
N15 Pd8 Cl16 175.9(3) . . ?
Cl15 Pd8 Cl16 93.00(13) . . ?
N18 Pd9 N17 84.1(5) . . ?
N18 Pd9 Cl18 91.8(4) . . ?
N17 Pd9 Cl18 175.2(3) . . ?
N18 Pd9 Cl17 173.6(3) . . ?
N17 Pd9 Cl17 91.7(3) . . ?
Cl18 Pd9 Cl17 92.52(17) . . ?
C85 N13 C126 113.9(10) . . ?
C85 N13 Pd7 106.7(7) . . ?
C126 N13 Pd7 112.3(7) . . ?
C85 N13 H13N 107.9 . . ?
C126 N13 H13N 107.9 . . ?
Pd7 N13 H13N 107.9 . . ?
C90 N14 C91 114.5(10) . . ?
C90 N14 Pd7 107.3(8) . . ?
C91 N14 Pd7 116.1(9) . . ?
C90 N14 H14N 106.0 . . ?
C91 N14 H14N 106.0 . . ?
Pd7 N14 H14N 106.0 . . ?
C99 N15 C98 115.8(11) . . ?
C99 N15 Pd8 108.5(8) . . ?
C98 N15 Pd8 109.3(8) . . ?
C99 N15 H15N 107.7 . . ?
C98 N15 H15N 107.7 . . ?
Pd8 N15 H15N 107.7 . . ?
C104 N16 C105 112.1(11) . . ?
C104 N16 Pd8 107.4(8) . . ?
C105 N16 Pd8 116.0(9) . . ?
C104 N16 H16N 106.9 . . ?
C105 N16 H16N 106.9 . . ?
Pd8 N16 H16N 106.9 . . ?
C112 N17 C113 115.0(10) . . ?
C112 N17 Pd9 107.3(8) . . ?
C113 N17 Pd9 107.7(7) . . ?
C112 N17 H17N 108.9 . . ?
C113 N17 H17N 108.9 . . ?
Pd9 N17 H17N 108.9 . . ?
C118 N18 C119 112.5(13) . . ?
C118 N18 Pd9 109.4(9) . . ?
C119 N18 Pd9 119.3(10) . . ?
C118 N18 H18N 104.8 . . ?
C119 N18 H18N 104.8 . . ?
Pd9 N18 H18N 104.8 . . ?
C90 C85 C86 121.3(14) . . ?
C90 C85 N13 116.9(11) . . ?
C86 C85 N13 121.8(12) . . ?
C85 C86 C87 120.3(13) . . ?
C85 C86 H86 119.9 . . ?
C87 C86 H86 119.9 . . ?
C86 C87 C88 119.1(13) . . ?
C86 C87 H87 120.4 . . ?
C88 C87 H87 120.4 . . ?
C89 C88 C87 120.0(15) . . ?
C89 C88 H88 120.0 . . ?
C87 C88 H88 120.0 . . ?
C88 C89 C90 119.0(14) . . ?
C88 C89 H89 120.5 . . ?
C90 C89 H89 120.5 . . ?
C85 C90 C89 119.8(12) . . ?
C85 C90 N14 119.2(13) . . ?
C89 C90 N14 120.8(11) . . ?
C92 C91 N14 113.7(11) . . ?
C92 C91 H91A 108.8 . . ?
N14 C91 H91A 108.8 . . ?
C92 C91 H91B 108.8 . . ?
N14 C91 H91B 108.8 . . ?
H91A C91 H91B 107.7 . . ?
C93 C92 C94 120.0(11) . . ?
C93 C92 C91 119.3(12) . . ?
C94 C92 C91 120.7(12) . . ?
C92 C93 C95 121.3(12) . . ?
C92 C93 H93 119.3 . . ?
C95 C93 H93 119.3 . . ?
C96 C94 C92 117.0(12) . . ?
C96 C94 H94 121.5 . . ?
C92 C94 H94 121.5 . . ?
C97 C95 C93 118.7(13) . . ?
C97 C95 H95 120.7 . . ?
C93 C95 H95 120.7 . . ?
C97 C96 C94 123.3(11) . . ?
C97 C96 H96 118.4 . . ?
C94 C96 H96 118.4 . . ?
C96 C97 C95 119.8(11) . . ?
C96 C97 C98 122.8(11) . . ?
C95 C97 C98 117.3(12) . . ?
N15 C98 C97 112.6(10) . . ?
N15 C98 H98A 109.1 . . ?
C97 C98 H98A 109.1 . . ?
N15 C98 H98B 109.1 . . ?
C97 C98 H98B 109.1 . . ?
H98A C98 H98B 107.8 . . ?
C104 C99 C100 118.2(14) . . ?
C104 C99 N15 118.7(13) . . ?
C100 C99 N15 123.0(12) . . ?
C99 C100 C101 121.7(14) . . ?
C99 C100 H100 119.1 . . ?
C101 C100 H100 119.1 . . ?
C102 C101 C100 121.0(16) . . ?
C102 C101 H101 119.5 . . ?
C100 C101 H101 119.5 . . ?
C101 C102 C103 117.8(18) . . ?
C101 C102 H102 121.1 . . ?
C103 C102 H102 121.1 . . ?
C104 C103 C102 117.9(16) . . ?
C104 C103 H103 121.1 . . ?
C102 C103 H103 121.1 . . ?
C99 C104 C103 122.8(14) . . ?
C99 C104 N16 117.6(13) . . ?
C103 C104 N16 119.5(13) . . ?
C106 C105 N16 109.8(10) . . ?
C106 C105 H10B 109.7 . . ?
N16 C105 H10B 109.7 . . ?
C106 C105 H10C 109.7 . . ?
N16 C105 H10C 109.7 . . ?
H10B C105 H10C 108.2 . . ?
C107 C106 C108 119.0(13) . . ?
C107 C106 C105 119.2(13) . . ?
C108 C106 C105 121.8(15) . . ?
C109 C107 C106 119.1(13) . . ?
C109 C107 H107 120.5 . . ?
C106 C107 H107 120.5 . . ?
C110 C108 C106 119.5(16) . . ?
C110 C108 H108 120.2 . . ?
C106 C108 H108 120.2 . . ?
C111 C109 C107 122.0(15) . . ?
C111 C109 H109 119.0 . . ?
C107 C109 H109 119.0 . . ?
C111 C110 C108 120.6(13) . . ?
C111 C110 H110 119.7 . . ?
C108 C110 H110 119.7 . . ?
C109 C111 C110 119.7(13) . . ?
C109 C111 C112 119.7(16) . . ?
C110 C111 C112 120.6(13) . . ?
C111 C112 N17 113.5(11) . . ?
C111 C112 H11B 108.9 . . ?
N17 C112 H11B 108.9 . . ?
C111 C112 H11C 108.9 . . ?
N17 C112 H11C 108.9 . . ?
H11B C112 H11C 107.7 . . ?
C118 C113 C114 131.0(16) . . ?
C118 C113 N17 113.6(13) . . ?
C114 C113 N17 115.4(11) . . ?
C113 C114 C115 114.3(14) . . ?
C113 C114 H114 122.9 . . ?
C115 C114 H114 122.9 . . ?
C114 C115 C116 117.1(16) . . ?
C114 C115 H115 121.4 . . ?
C116 C115 H115 121.4 . . ?
C117 C116 C115 122.1(18) . . ?
C117 C116 H116 119.0 . . ?
C115 C116 H116 119.0 . . ?
C116 C117 C118 120.8(16) . . ?
C116 C117 H117 119.6 . . ?
C118 C117 H117 119.6 . . ?
C113 C118 C117 114.6(16) . . ?
C113 C118 N18 122.5(16) . . ?
C117 C118 N18 122.7(14) . . ?
N18 C119 C120 110.4(10) . . ?
N18 C119 H11D 109.6 . . ?
C120 C119 H11D 109.6 . . ?
N18 C119 H11E 109.6 . . ?
C120 C119 H11E 109.6 . . ?
H11D C119 H11E 108.1 . . ?
C122 C120 C121 121.3(11) . . ?
C122 C120 C119 120.9(13) . . ?
C121 C120 C119 117.7(12) . . ?
C120 C121 C123 119.6(14) . . ?
C120 C121 H121 120.2 . . ?
C123 C121 H121 120.2 . . ?
C120 C122 C124 120.3(15) . . ?
C120 C122 H122 119.9 . . ?
C124 C122 H122 119.9 . . ?
C125 C123 C121 118.7(15) . . ?
C125 C123 H123 120.7 . . ?
C121 C123 H123 120.7 . . ?
C122 C124 C125 118.6(14) . . ?
C122 C124 H124 120.7 . . ?
C125 C124 H124 120.7 . . ?
C123 C125 C124 121.3(11) . . ?
C123 C125 C126 117.3(13) . . ?
C124 C125 C126 121.3(12) . . ?
C125 C126 N13 111.1(9) . . ?
C125 C126 H12B 109.4 . . ?
N13 C126 H12B 109.4 . . ?
C125 C126 H12C 109.4 . . ?
N13 C126 H12C 109.4 . . ?
H12B C126 H12C 108.0 . . ?
N19 Pd10 N20 83.5(4) . . ?
N19 Pd10 Cl20 174.7(4) . . ?
N20 Pd10 Cl20 91.4(3) . . ?
N19 Pd10 Cl19 91.6(3) . . ?
N20 Pd10 Cl19 174.7(3) . . ?
Cl20 Pd10 Cl19 93.56(14) . . ?
N21 Pd11 N22 81.8(6) . . ?
N21 Pd11 Cl22 171.9(5) . . ?
N22 Pd11 Cl22 94.5(5) . . ?
N21 Pd11 Cl21 90.6(6) . . ?
N22 Pd11 Cl21 172.3(5) . . ?
Cl22 Pd11 Cl21 92.8(3) . . ?
N23 Pd12 N24 85.3(8) . . ?
N23 Pd12 Cl23 92.2(7) . . ?
N24 Pd12 Cl23 177.0(7) . . ?
N23 Pd12 Cl24 171.0(7) . . ?
N24 Pd12 Cl24 85.7(8) . . ?
Cl23 Pd12 Cl24 96.8(4) . . ?
C127 N19 C168 113.3(12) . . ?
C127 N19 Pd10 108.9(8) . . ?
C168 N19 Pd10 116.4(10) . . ?
C127 N19 H19N 105.8 . . ?
C168 N19 H19N 105.8 . . ?
Pd10 N19 H19N 105.8 . . ?
C132 N20 C133 115.4(12) . . ?
C132 N20 Pd10 109.1(8) . . ?
C133 N20 Pd10 108.0(8) . . ?
C132 N20 H20N 108.0 . . ?
C133 N20 H20N 108.0 . . ?
Pd10 N20 H20N 108.0 . . ?
C141 N21 C140 117.9(14) . . ?
C141 N21 Pd11 109.7(12) . . ?
C140 N21 Pd11 115.9(11) . . ?
C141 N21 H21N 103.7 . . ?
C140 N21 H21N 103.7 . . ?
Pd11 N21 H21N 103.7 . . ?
C146 N22 C147 123.9(17) . . ?
C146 N22 Pd11 106.4(13) . . ?
C147 N22 Pd11 107.5(11) . . ?
C146 N22 H22N 106.0 . . ?
C147 N22 H22N 106.0 . . ?
Pd11 N22 H22N 106.0 . . ?
C155 N23 C154 107(2) . . ?
C155 N23 Pd12 119.3(19) . . ?
C154 N23 Pd12 122.0(16) . . ?
C155 N23 H23N 101.3 . . ?
C154 N23 H23N 101.3 . . ?
Pd12 N23 H23N 101.3 . . ?
C160 N24 C161 108(2) . . ?
C160 N24 Pd12 101.9(16) . . ?
C161 N24 Pd12 105.6(14) . . ?
C160 N24 H24N 113.4 . . ?
C161 N24 H24N 113.4 . . ?
Pd12 N24 H24N 113.4 . . ?
C128 C127 C132 121.3(15) . . ?
C128 C127 N19 123.0(14) . . ?
C132 C127 N19 115.6(13) . . ?
C127 C128 C129 122.2(14) . . ?
C127 C128 H128 118.9 . . ?
C129 C128 H128 118.9 . . ?
C130 C129 C128 117.4(14) . . ?
C130 C129 H129 121.3 . . ?
C128 C129 H129 121.3 . . ?
C129 C130 C131 120.6(14) . . ?
C129 C130 H130 119.7 . . ?
C131 C130 H130 119.7 . . ?
C132 C131 C130 119.8(13) . . ?
C132 C131 H131 120.1 . . ?
C130 C131 H131 120.1 . . ?
C127 C132 N20 119.4(13) . . ?
C127 C132 C131 118.6(14) . . ?
N20 C132 C131 122.0(12) . . ?
N20 C133 C134 111.6(11) . . ?
N20 C133 H13A 109.3 . . ?
C134 C133 H13A 109.3 . . ?
N20 C133 H13B 109.3 . . ?
C134 C133 H13B 109.3 . . ?
H13A C133 H13B 108.0 . . ?
C135 C134 C136 119.6(13) . . ?
C135 C134 C133 117.3(14) . . ?
C136 C134 C133 123.0(13) . . ?
C134 C135 C137 120.5(14) . . ?
C134 C135 H135 119.7 . . ?
C137 C135 H135 119.7 . . ?
C138 C136 C134 121.0(13) . . ?
C138 C136 H136 119.5 . . ?
C134 C136 H136 119.5 . . ?
C139 C137 C135 118.5(12) . . ?
C139 C137 H137 120.7 . . ?
C135 C137 H137 120.7 . . ?
C136 C138 C139 121.1(13) . . ?
C136 C138 H138 119.5 . . ?
C139 C138 H138 119.5 . . ?
C138 C139 C137 119.2(13) . . ?
C138 C139 C140 116.5(13) . . ?
C137 C139 C140 124.2(13) . . ?
N21 C140 C139 106.6(13) . . ?
N21 C140 H14C 110.4 . . ?
C139 C140 H14C 110.4 . . ?
N21 C140 H14D 110.4 . . ?
C139 C140 H14D 110.4 . . ?
H14C C140 H14D 108.6 . . ?
C146 C141 N21 114.2(16) . . ?
C146 C141 C142 124.3(14) . . ?
N21 C141 C142 121.5(16) . . ?
C143 C142 C141 117.5(15) . . ?
C143 C142 H142 121.3 . . ?
C141 C142 H142 121.3 . . ?
C144 C143 C142 120.6(15) . . ?
C144 C143 H143 119.7 . . ?
C142 C143 H143 119.7 . . ?
C143 C144 C145 123.2(15) . . ?
C143 C144 H144 118.4 . . ?
C145 C144 H144 118.4 . . ?
C144 C145 C146 117.3(15) . . ?
C144 C145 H145 121.3 . . ?
C146 C145 H145 121.3 . . ?
N22 C146 C141 122.0(17) . . ?
N22 C146 C145 121.0(17) . . ?
C141 C146 C145 116.9(14) . . ?
C148 C147 N22 131.5(15) . . ?
C148 C147 H14E 104.4 . . ?
N22 C147 H14E 104.4 . . ?
C148 C147 H14F 104.4 . . ?
N22 C147 H14F 104.4 . . ?
H14E C147 H14F 105.6 . . ?
C147 C148 C149 125.8(17) . . ?
C147 C148 C150 118.0(17) . . ?
C149 C148 C150 115.5(11) . . ?
C151 C149 C148 121.0(11) . . ?
C151 C149 H149 119.5 . . ?
C148 C149 H149 119.5 . . ?
C152 C150 C148 122.2(11) . . ?
C152 C150 H150 118.9 . . ?
C148 C150 H150 118.9 . . ?
C153 C151 C149 121.8(12) . . ?
C153 C151 H151 119.1 . . ?
C149 C151 H151 119.1 . . ?
C150 C152 C153 119.2(12) . . ?
C150 C152 H152 120.4 . . ?
C153 C152 H152 120.4 . . ?
C151 C153 C152 120.0(11) . . ?
C151 C153 C154 119.3(17) . . ?
C152 C153 C154 120.7(17) . . ?
N23 C154 C153 107.8(14) . . ?
N23 C154 H15A 110.1 . . ?
C153 C154 H15A 110.1 . . ?
N23 C154 H15B 110.1 . . ?
C153 C154 H15B 110.1 . . ?
H15A C154 H15B 108.5 . . ?
C156 C155 C160 121.8(12) . . ?
C156 C155 N23 129(2) . . ?
C160 C155 N23 108(2) . . ?
C155 C156 C157 119.3(13) . . ?
C155 C156 H156 120.3 . . ?
C157 C156 H156 120.3 . . ?
C158 C157 C156 118.9(13) . . ?
C158 C157 H157 120.5 . . ?
C156 C157 H157 120.5 . . ?
C159 C158 C157 121.4(13) . . ?
C159 C158 H158 119.3 . . ?
C157 C158 H158 119.3 . . ?
C158 C159 C160 119.5(13) . . ?
C158 C159 H159 120.2 . . ?
C160 C159 H159 120.2 . . ?
C155 C160 C159 119.0(12) . . ?
C155 C160 N24 120.6(19) . . ?
C159 C160 N24 120(2) . . ?
N24 C161 C162 108.7(17) . . ?
N24 C161 H16B 109.9 . . ?
C162 C161 H16B 109.9 . . ?
N24 C161 H16C 109.9 . . ?
C162 C161 H16C 109.9 . . ?
H16B C161 H16C 108.3 . . ?
C163 C162 C164 121(2) . . ?
C163 C162 C161 120(3) . . ?
C164 C162 C161 118(3) . . ?
C162 C163 C165 122(2) . . ?
C162 C163 H163 119.2 . . ?
C165 C163 H163 119.2 . . ?
C162 C164 C166 117(2) . . ?
C162 C164 H164 121.6 . . ?
C166 C164 H164 121.6 . . ?
C167 C165 C163 115(2) . . ?
C167 C165 H165 122.3 . . ?
C163 C165 H165 122.3 . . ?
C167 C166 C164 121(2) . . ?
C167 C166 H166 119.6 . . ?
C164 C166 H166 119.6 . . ?
C166 C167 C165 124(2) . . ?
C166 C167 C168 120.2(18) . . ?
C165 C167 C168 115.7(19) . . ?
N19 C168 C167 110.8(11) . . ?
N19 C168 H16D 109.5 . . ?
C167 C168 H16D 109.5 . . ?
N19 C168 H16E 109.5 . . ?
C167 C168 H16E 109.5 . . ?
H16D C168 H16E 108.1 . . ?
C6R C1R C2R 117(2) . . ?
C6R C1R C7R 125(3) . . ?
C2R C1R C7R 118(2) . . ?
C3R C2R C1R 119(2) . . ?
C3R C2R H2R 120.6 . . ?
C1R C2R H2R 120.6 . . ?
C2R C3R C4R 123(2) . . ?
C2R C3R Cl1R 117(2) . . ?
C4R C3R Cl1R 120(2) . . ?
C3R C4R C5R 118(2) . . ?
C3R C4R H4R 121.0 . . ?
C5R C4R H4R 121.0 . . ?
C6R C5R C4R 123(2) . . ?
C6R C5R H5R 118.6 . . ?
C4R C5R H5R 118.6 . . ?
C5R C6R C1R 120(2) . . ?
C5R C6R H6R 119.9 . . ?
C1R C6R H6R 119.9 . . ?
O1R C7R C1R 112(2) . . ?
O1R C7R C8R 109(2) . . ?
C1R C7R C8R 110(3) . . ?
O1R C7R H7R 108.8 . . ?
C1R C7R H7R 108.8 . . ?
C8R C7R H7R 108.8 . . ?
C7R C8R H8R1 109.5 . . ?
C7R C8R H8R2 109.5 . . ?
H8R1 C8R H8R2 109.5 . . ?
C7R C8R H8R3 109.5 . . ?
H8R1 C8R H8R3 109.5 . . ?
H8R2 C8R H8R3 109.5 . . ?
C10R C9R C14R 120.7(16) . . ?
C9R C10R C11R 119.2(16) . . ?
C12R C11R C10R 120.3(16) . . ?
C12R C11R C14Q 116(4) . . ?
C10R C11R C14Q 124(4) . . ?
C11R C12R C13R 120.4(16) . . ?
C14R C13R C12R 119.5(16) . . ?
C13R C14R C9R 119.9(16) . . ?
N5S C5S C5T 155(7) . . ?
C5S C5T H5T1 109.5 . . ?
C5S C5T H5T2 109.5 . . ?
H5T1 C5T H5T2 109.5 . . ?
C5S C5T H5T3 109.5 . . ?
H5T1 C5T H5T3 109.5 . . ?
H5T2 C5T H5T3 109.5 . . ?
C22R C17R C18R 120.8(17) . . ?
C22R C17R C23R 123.5(19) . . ?
C18R C17R C23R 115.7(18) . . ?
C19R C18R C17R 118.0(17) . . ?
C19R C18R H18R 121.0 . . ?
C17R C18R H18R 121.0 . . ?
C20R C19R C18R 121.9(17) . . ?
C20R C19R Cl3R 121.0(18) . . ?
C18R C19R Cl3R 117.1(18) . . ?
C19R C20R C21R 120.2(17) . . ?
C19R C20R H20R 119.9 . . ?
C21R C20R H20R 119.9 . . ?
C22R C21R C20R 117.9(17) . . ?
C22R C21R H21R 121.1 . . ?
C20R C21R H21R 121.1 . . ?
C17R C22R C21R 121.1(18) . . ?
C17R C22R H22R 119.4 . . ?
C21R C22R H22R 119.4 . . ?
O3R C23R C17R 106(3) . . ?
C2G C1G C6G 120.0 . . ?
C2G C1G C7G 117.5(16) . . ?
C6G C1G C7G 122.2(16) . . ?
O2G C2G C3G 120.4(13) . . ?
O2G C2G C1G 119.6(13) . . ?
C3G C2G C1G 120.0 . . ?
C2G C3G C4G 120.0 . . ?
C2G C3G H3G 120.0 . . ?
C4G C3G H3G 120.0 . . ?
C3G C4G C5G 120.0 . . ?
C3G C4G H4G 120.0 . . ?
C5G C4G H4G 120.0 . . ?
C4G C5G C6G 120.0 . . ?
C4G C5G H5G 120.0 . . ?
C6G C5G H5G 120.0 . . ?
C5G C6G C1G 120.0 . . ?
C5G C6G H6G 120.0 . . ?
C1G C6G H6G 120.0 . . ?
O1G C7G C1G 130(3) . . ?
O1G C7G C8G 119(3) . . ?
C1G C7G C8G 110(3) . . ?
C7G C8G H8G1 109.5 . . ?
C7G C8G H8G2 109.5 . . ?
H8G1 C8G H8G2 109.5 . . ?
C7G C8G H8G3 109.5 . . ?
H8G1 C8G H8G3 109.5 . . ?
H8G2 C8G H8G3 109.5 . . ?
N1S C1S C1T 176.9(16) . . ?
C1S C1T H1T1 109.5 . . ?
C1S C1T H1T2 109.5 . . ?
H1T1 C1T H1T2 109.5 . . ?
C1S C1T H1T3 109.5 . . ?
H1T1 C1T H1T3 109.5 . . ?
H1T2 C1T H1T3 109.5 . . ?
N2S C2S C2T 176.6(15) . . ?
C2S C2T H2T1 109.5 . . ?
C2S C2T H2T2 109.5 . . ?
H2T1 C2T H2T2 109.5 . . ?
C2S C2T H2T3 109.5 . . ?
H2T1 C2T H2T3 109.5 . . ?
H2T2 C2T H2T3 109.5 . . ?
N3S C3S C3T 166(4) . . ?
C3S C3T H3T1 109.5 . . ?
C3S C3T H3T2 109.5 . . ?
H3T1 C3T H3T2 109.5 . . ?
C3S C3T H3T3 109.5 . . ?
H3T1 C3T H3T3 109.5 . . ?
H3T2 C3T H3T3 109.5 . . ?
N4S C4S C4T 154(7) . . ?
C4S C4T H4T1 109.5 . . ?
C4S C4T H4T2 109.5 . . ?
H4T1 C4T H4T2 109.5 . . ?
C4S C4T H4T3 109.5 . . ?
H4T1 C4T H4T3 109.5 . . ?
H4T2 C4T H4T3 109.5 . . ?

loop_
_geom_bond_atom_site_label_1
_geom_bond_atom_site_label_2
_geom_bond_distance
_geom_bond_site_symmetry_2
_geom_bond_publ_flag
Pd1 N1 2.036(9) . ?
Pd1 N2 2.040(12) . ?
Pd1 Cl2 2.314(3) . ?
Pd1 Cl1 2.322(4) . ?
Pd2 N3 2.047(10) . ?
Pd2 N4 2.089(12) . ?
Pd2 Cl4 2.303(3) . ?
Pd2 Cl3 2.307(4) . ?
Pd3 N5 2.022(12) . ?
Pd3 N6 2.070(13) . ?
Pd3 Cl6 2.295(4) . ?
Pd3 Cl5 2.307(4) . ?
N1 C1 1.497(18) . ?
N1 C42 1.519(14) . ?
N1 H1N 1.0000 . ?
N2 C6 1.475(16) . ?
N2 C7 1.500(16) . ?
N2 H2N 1.0000 . ?
N3 C15 1.498(19) . ?
N3 C14 1.538(16) . ?
N3 H3N 1.0000 . ?
N4 C20 1.447(19) . ?
N4 C21 1.472(17) . ?
N4 H4N 1.0000 . ?
N5 C28 1.548(15) . ?
N5 C29 1.559(17) . ?
N5 H5N 1.0000 . ?
N6 C34 1.421(19) . ?
N6 C35 1.504(14) . ?
N6 H6N 1.0000 . ?
C1 C2 1.360(18) . ?
C1 C6 1.383(18) . ?
C2 C3 1.40(2) . ?
C2 H2A 0.9500 . ?
C3 C4 1.34(2) . ?
C3 H3A 0.9500 . ?
C4 C5 1.41(2) . ?
C4 H4A 0.9500 . ?
C5 C6 1.39(2) . ?
C5 H5A 0.9500 . ?
C7 C8 1.531(17) . ?
C7 H7A 0.9900 . ?
C7 H7B 0.9900 . ?
C8 C10 1.364(18) . ?
C8 C9 1.39(2) . ?
C9 C11 1.353(19) . ?
C9 H9A 0.9500 . ?
C10 C12 1.373(18) . ?
C10 H10A 0.9500 . ?
C11 C13 1.416(19) . ?
C11 H11A 0.9500 . ?
C12 C13 1.41(2) . ?
C12 H12A 0.9500 . ?
C13 C14 1.484(17) . ?
C14 H14A 0.9900 . ?
C14 H14B 0.9900 . ?
C15 C20 1.32(2) . ?
C15 C16 1.41(2) . ?
C16 C17 1.41(3) . ?
C16 H16A 0.9500 . ?
C17 C18 1.24(3) . ?
C17 H17A 0.9500 . ?
C18 C19 1.39(3) . ?
C18 H18 0.9500 . ?
C19 C20 1.37(2) . ?
C19 H19A 0.9500 . ?
C21 C22 1.550(19) . ?
C21 H21A 0.9900 . ?
C21 H21B 0.9900 . ?
C22 C23 1.37(2) . ?
C22 C24 1.40(2) . ?
C23 C25 1.39(2) . ?
C23 H23A 0.9500 . ?
C24 C26 1.36(2) . ?
C24 H24A 0.9500 . ?
C25 C27 1.387(19) . ?
C25 H25 0.9500 . ?
C26 C27 1.45(2) . ?
C26 H26 0.9500 . ?
C27 C28 1.491(18) . ?
C28 H28A 0.9900 . ?
C28 H28B 0.9900 . ?
C29 C34 1.318(17) . ?
C29 C30 1.412(19) . ?
C30 C31 1.44(2) . ?
C30 H30 0.9500 . ?
C31 C32 1.38(2) . ?
C31 H31 0.9500 . ?
C32 C33 1.37(2) . ?
C32 H32 0.9500 . ?
C33 C34 1.39(2) . ?
C33 H33 0.9500 . ?
C35 C36 1.506(16) . ?
C35 H35A 0.9900 . ?
C35 H35B 0.9900 . ?
C36 C37 1.34(2) . ?
C36 C38 1.44(2) . ?
C37 C39 1.413(17) . ?
C37 H37 0.9500 . ?
C38 C40 1.400(18) . ?
C38 H38 0.9500 . ?
C39 C41 1.37(2) . ?
C39 H39 0.9500 . ?
C40 C41 1.38(2) . ?
C40 H40 0.9500 . ?
C41 C42 1.542(15) . ?
C42 H42A 0.9900 . ?
C42 H42B 0.9900 . ?
Pd4 N8 2.045(9) . ?
Pd4 N7 2.062(10) . ?
Pd4 Cl8 2.294(3) . ?
Pd4 Cl7 2.304(4) . ?
Pd5 N9 2.040(12) . ?
Pd5 N10 2.058(13) . ?
Pd5 Cl10 2.287(6) . ?
Pd5 Cl9 2.301(6) . ?
Pd6 N11 2.040(16) . ?
Pd6 N12 2.062(16) . ?
Pd6 Cl11 2.309(8) . ?
Pd6 Cl12 2.329(11) . ?
N7 C43 1.486(15) . ?
N7 C84 1.542(15) . ?
N7 H7N 1.0000 . ?
N8 C48 1.488(15) . ?
N8 C49 1.529(15) . ?
N8 H8N 1.0000 . ?
N9 C57 1.478(17) . ?
N9 C56 1.519(16) . ?
N9 H9N 1.0000 . ?
N10 C62 1.426(15) . ?
N10 C63 1.497(18) . ?
N10 H10N 1.0000 . ?
N11 C71 1.461(19) . ?
N11 C70 1.55(2) . ?
N11 H11N 1.0000 . ?
N12 C76 1.485(19) . ?
N12 C77 1.552(18) . ?
N12 H12N 1.0000 . ?
C43 C48 1.390(18) . ?
C43 C44 1.41(2) . ?
C44 C45 1.33(2) . ?
C44 H44 0.9500 . ?
C45 C46 1.44(2) . ?
C45 H45 0.9500 . ?
C46 C47 1.38(2) . ?
C46 H46 0.9500 . ?
C47 C48 1.38(2) . ?
C47 H47 0.9500 . ?
C49 C50 1.514(16) . ?
C49 H49A 0.9900 . ?
C49 H49B 0.9900 . ?
C50 C52 1.360(19) . ?
C50 C51 1.372(18) . ?
C51 C53 1.45(2) . ?
C51 H51 0.9500 . ?
C52 C54 1.41(2) . ?
C52 H52 0.9500 . ?
C53 C55 1.46(2) . ?
C53 H53 0.9500 . ?
C54 C55 1.38(2) . ?
C54 H54 0.9500 . ?
C55 C56 1.501(16) . ?
C56 H56A 0.9900 . ?
C56 H56B 0.9900 . ?
C57 C62 1.35(2) . ?
C57 C58 1.37(2) . ?
C58 C59 1.36(3) . ?
C58 H58 0.9500 . ?
C59 C60 1.27(3) . ?
C59 H59 0.9500 . ?
C60 C61 1.52(3) . ?
C60 H60 0.9500 . ?
C61 C62 1.46(3) . ?
C61 H61 0.9500 . ?
C63 C64 1.54(2) . ?
C63 H63A 0.9900 . ?
C63 H63B 0.9900 . ?
C64 C65 1.31(3) . ?
C64 C66 1.49(3) . ?
C65 C67 1.51(4) . ?
C65 H65 0.9500 . ?
C66 C68 1.29(3) . ?
C66 H66 0.9500 . ?
C67 C69 1.42(4) . ?
C67 H67 0.9500 . ?
C68 C69 1.48(4) . ?
C68 H68 0.9500 . ?
C69 C70 1.51(2) . ?
C70 H70A 0.9900 . ?
C70 H70B 0.9900 . ?
C71 C72 1.375(19) . ?
C71 C76 1.385(19) . ?
C72 C73 1.377(19) . ?
C72 H72 0.9500 . ?
C73 C74 1.38(2) . ?
C73 H73 0.9500 . ?
C74 C75 1.387(19) . ?
C74 H74 0.9500 . ?
C75 C76 1.377(19) . ?
C75 H75 0.9500 . ?
C77 C78 1.47(2) . ?
C77 H77A 0.9900 . ?
C77 H77B 0.9900 . ?
C78 C79 1.33(3) . ?
C78 C80 1.43(3) . ?
C79 C81 1.40(3) . ?
C79 H79 0.9500 . ?
C80 C82 1.40(3) . ?
C80 H80 0.9500 . ?
C81 C83 1.34(3) . ?
C81 H81 0.9500 . ?
C82 C83 1.47(3) . ?
C82 H82 0.9500 . ?
C83 C84 1.500(18) . ?
C84 H84A 0.9900 . ?
C84 H84B 0.9900 . ?
Pd7 N13 2.028(9) . ?
Pd7 N14 2.040(12) . ?
Pd7 Cl14 2.303(3) . ?
Pd7 Cl13 2.308(4) . ?
Pd8 N16 2.023(12) . ?
Pd8 N15 2.055(10) . ?
Pd8 Cl15 2.301(4) . ?
Pd8 Cl16 2.312(3) . ?
Pd9 N18 1.998(15) . ?
Pd9 N17 2.073(13) . ?
Pd9 Cl18 2.299(4) . ?
Pd9 Cl17 2.318(4) . ?
N13 C85 1.494(18) . ?
N13 C126 1.519(13) . ?
N13 H13N 1.0000 . ?
N14 C90 1.460(15) . ?
N14 C91 1.523(16) . ?
N14 H14N 1.0000 . ?
N15 C99 1.438(19) . ?
N15 C98 1.514(15) . ?
N15 H15N 1.0000 . ?
N16 C104 1.522(18) . ?
N16 C105 1.543(17) . ?
N16 H16N 1.0000 . ?
N17 C112 1.512(15) . ?
N17 C113 1.57(2) . ?
N17 H17N 1.0000 . ?
N18 C118 1.48(2) . ?
N18 C119 1.502(17) . ?
N18 H18N 1.0000 . ?
C85 C90 1.365(18) . ?
C85 C86 1.380(17) . ?
C86 C87 1.41(2) . ?
C86 H86 0.9500 . ?
C87 C88 1.42(2) . ?
C87 H87 0.9500 . ?
C88 C89 1.39(2) . ?
C88 H88 0.9500 . ?
C89 C90 1.44(2) . ?
C89 H89 0.9500 . ?
C91 C92 1.481(17) . ?
C91 H91A 0.9900 . ?
C91 H91B 0.9900 . ?
C92 C93 1.40(2) . ?
C92 C94 1.419(17) . ?
C93 C95 1.425(19) . ?
C93 H93 0.9500 . ?
C94 C96 1.418(17) . ?
C94 H94 0.9500 . ?
C95 C97 1.393(18) . ?
C95 H95 0.9500 . ?
C96 C97 1.379(19) . ?
C96 H96 0.9500 . ?
C97 C98 1.530(15) . ?
C98 H98A 0.9900 . ?
C98 H98B 0.9900 . ?
C99 C104 1.363(19) . ?
C99 C100 1.39(2) . ?
C100 C101 1.41(2) . ?
C100 H100 0.9500 . ?
C101 C102 1.36(2) . ?
C101 H101 0.9500 . ?
C102 C103 1.47(2) . ?
C102 H102 0.9500 . ?
C103 C104 1.41(2) . ?
C103 H103 0.9500 . ?
C105 C106 1.49(2) . ?
C105 H10B 0.9900 . ?
C105 H10C 0.9900 . ?
C106 C107 1.42(2) . ?
C106 C108 1.42(2) . ?
C107 C109 1.396(19) . ?
C107 H107 0.9500 . ?
C108 C110 1.40(2) . ?
C108 H108 0.9500 . ?
C109 C111 1.37(2) . ?
C109 H109 0.9500 . ?
C110 C111 1.40(2) . ?
C110 H110 0.9500 . ?
C111 C112 1.505(19) . ?
C112 H11B 0.9900 . ?
C112 H11C 0.9900 . ?
C113 C118 1.296(18) . ?
C113 C114 1.35(2) . ?
C114 C115 1.42(2) . ?
C114 H114 0.9500 . ?
C115 C116 1.44(2) . ?
C115 H115 0.9500 . ?
C116 C117 1.31(3) . ?
C116 H116 0.9500 . ?
C117 C118 1.42(2) . ?
C117 H117 0.9500 . ?
C119 C120 1.544(16) . ?
C119 H11D 0.9900 . ?
C119 H11E 0.9900 . ?
C120 C122 1.37(2) . ?
C120 C121 1.40(2) . ?
C121 C123 1.411(17) . ?
C121 H121 0.9500 . ?
C122 C124 1.406(17) . ?
C122 H122 0.9500 . ?
C123 C125 1.40(2) . ?
C123 H123 0.9500 . ?
C124 C125 1.41(2) . ?
C124 H124 0.9500 . ?
C125 C126 1.499(15) . ?
C126 H12B 0.9900 . ?
C126 H12C 0.9900 . ?
Pd10 N19 2.037(12) . ?
Pd10 N20 2.049(11) . ?
Pd10 Cl20 2.296(3) . ?
Pd10 Cl19 2.302(4) . ?
Pd11 N21 1.977(15) . ?
Pd11 N22 2.073(18) . ?
Pd11 Cl22 2.315(6) . ?
Pd11 Cl21 2.329(8) . ?
Pd12 N23 1.82(2) . ?
Pd12 N24 2.05(2) . ?
Pd12 Cl23 2.319(10) . ?
Pd12 Cl24 2.340(12) . ?
N19 C127 1.48(2) . ?
N19 C168 1.495(15) . ?
N19 H19N 1.0000 . ?
N20 C132 1.398(18) . ?
N20 C133 1.509(16) . ?
N20 H20N 1.0000 . ?
N21 C141 1.43(2) . ?
N21 C140 1.559(17) . ?
N21 H21N 1.0000 . ?
N22 C146 1.33(2) . ?
N22 C147 1.572(19) . ?
N22 H22N 1.0000 . ?
N23 C155 1.44(3) . ?
N23 C154 1.50(2) . ?
N23 H23N 1.0000 . ?
N24 C160 1.52(3) . ?
N24 C161 1.53(2) . ?
N24 H24N 1.0000 . ?
C127 C128 1.38(2) . ?
C127 C132 1.392(19) . ?
C128 C129 1.41(2) . ?
C128 H128 0.9500 . ?
C129 C130 1.39(2) . ?
C129 H129 0.9500 . ?
C130 C131 1.46(2) . ?
C130 H130 0.9500 . ?
C131 C132 1.40(2) . ?
C131 H131 0.9500 . ?
C133 C134 1.583(16) . ?
C133 H13A 0.9900 . ?
C133 H13B 0.9900 . ?
C134 C135 1.350(19) . ?
C134 C136 1.40(2) . ?
C135 C137 1.41(2) . ?
C135 H135 0.9500 . ?
C136 C138 1.33(2) . ?
C136 H136 0.9500 . ?
C137 C139 1.40(2) . ?
C137 H137 0.9500 . ?
C138 C139 1.382(19) . ?
C138 H138 0.9500 . ?
C139 C140 1.574(17) . ?
C140 H14C 0.9900 . ?
C140 H14D 0.9900 . ?
C141 C146 1.36(3) . ?
C141 C142 1.43(3) . ?
C142 C143 1.39(3) . ?
C142 H142 0.9500 . ?
C143 C144 1.37(3) . ?
C143 H143 0.9500 . ?
C144 C145 1.40(3) . ?
C144 H144 0.9500 . ?
C145 C146 1.49(3) . ?
C145 H145 0.9500 . ?
C147 C148 1.28(2) . ?
C147 H14E 0.9900 . ?
C147 H14F 0.9900 . ?
C148 C149 1.40(3) . ?
C148 C150 1.45(2) . ?
C149 C151 1.40(3) . ?
C149 H149 0.9500 . ?
C150 C152 1.35(3) . ?
C150 H150 0.9500 . ?
C151 C153 1.33(3) . ?
C151 H151 0.9500 . ?
C152 C153 1.43(3) . ?
C152 H152 0.9500 . ?
C153 C154 1.632(19) . ?
C154 H15A 0.9900 . ?
C154 H15B 0.9900 . ?
C155 C156 1.35(3) . ?
C155 C160 1.39(3) . ?
C156 C157 1.44(3) . ?
C156 H156 0.9500 . ?
C157 C158 1.38(3) . ?
C157 H157 0.9500 . ?
C158 C159 1.36(3) . ?
C158 H158 0.9500 . ?
C159 C160 1.43(3) . ?
C159 H159 0.9500 . ?
C161 C162 1.61(2) . ?
C161 H16B 0.9900 . ?
C161 H16C 0.9900 . ?
C162 C163 1.28(3) . ?
C162 C164 1.35(3) . ?
C163 C165 1.48(3) . ?
C163 H163 0.9500 . ?
C164 C166 1.45(3) . ?
C164 H164 0.9500 . ?
C165 C167 1.31(3) . ?
C165 H165 0.9500 . ?
C166 C167 1.27(3) . ?
C166 H166 0.9500 . ?
C167 C168 1.586(19) . ?
C168 H16D 0.9900 . ?
C168 H16E 0.9900 . ?
Cl1R C3R 1.73(2) . ?
C1R C6R 1.45(4) . ?
C1R C2R 1.46(4) . ?
C1R C7R 1.46(2) . ?
C2R C3R 1.29(4) . ?
C2R H2R 0.9500 . ?
C3R C4R 1.39(4) . ?
C4R C5R 1.40(4) . ?
C4R H4R 0.9500 . ?
C5R C6R 1.27(4) . ?
C5R H5R 0.9500 . ?
C6R H6R 0.9500 . ?
C7R O1R 1.43(2) . ?
C7R C8R 1.53(2) . ?
C7R H7R 1.0000 . ?
C8R H8R1 0.9800 . ?
C8R H8R2 0.9800 . ?
C8R H8R3 0.9800 . ?
C14Q C11R 1.504(14) . ?
C9R C10R 1.39(2) . ?
C9R C14R 1.40(2) . ?
C10R C11R 1.41(2) . ?
C11R C12R 1.37(2) . ?
C12R C13R 1.43(2) . ?
C13R C14R 1.38(2) . ?
N5S C5S 1.11(3) . ?
C5S C5T 1.52(3) . ?
C5T H5T1 0.9800 . ?
C5T H5T2 0.9800 . ?
C5T H5T3 0.9800 . ?
Cl3R C19R 1.72(3) . ?
C17R C22R 1.33(2) . ?
C17R C18R 1.39(2) . ?
C17R C23R 1.49(3) . ?
C18R C19R 1.35(2) . ?
C18R H18R 0.9500 . ?
C19R C20R 1.34(2) . ?
C20R C21R 1.39(2) . ?
C20R H20R 0.9500 . ?
C21R C22R 1.38(2) . ?
C21R H21R 0.9500 . ?
C22R H22R 0.9500 . ?
C23R O3R 1.46(3) . ?
C1G C2G 1.3900 . ?
C1G C6G 1.3900 . ?
C1G C7G 1.50(3) . ?
C2G O2G 1.34(2) . ?
C2G C3G 1.3900 . ?
C3G C4G 1.3900 . ?
C3G H3G 0.9500 . ?
C4G C5G 1.3900 . ?
C4G H4G 0.9500 . ?
C5G C6G 1.3900 . ?
C5G H5G 0.9500 . ?
C6G H6G 0.9500 . ?
C7G O1G 1.18(3) . ?
C7G C8G 1.55(4) . ?
C8G H8G1 0.9800 . ?
C8G H8G2 0.9800 . ?
C8G H8G3 0.9800 . ?
N1S C1S 1.164(19) . ?
C1S C1T 1.48(2) . ?
C1T H1T1 0.9800 . ?
C1T H1T2 0.9800 . ?
C1T H1T3 0.9800 . ?
N2S C2S 1.157(19) . ?
C2S C2T 1.48(2) . ?
C2T H2T1 0.9800 . ?
C2T H2T2 0.9800 . ?
C2T H2T3 0.9800 . ?
N3S C3S 1.23(5) . ?
C3S C3T 1.29(4) . ?
C3T H3T1 0.9800 . ?
C3T H3T2 0.9800 . ?
C3T H3T3 0.9800 . ?
N4S C4S 1.14(3) . ?
C4S C4T 1.52(3) . ?
C4T H4T1 0.9800 . ?
C4T H4T2 0.9800 . ?
C4T H4T3 0.9800 . ?

loop_
_geom_hbond_atom_site_label_D
_geom_hbond_atom_site_label_H
_geom_hbond_atom_site_label_A
_geom_hbond_site_symmetry_D
_geom_hbond_site_symmetry_H
_geom_hbond_site_symmetry_A
_geom_hbond_distance_DA
_geom_hbond_distance_DH
_geom_hbond_distance_HA
_geom_hbond_angle_DHA
_geom_hbond_publ_flag
N1 H1N Cl14 . . . 3.277(10) 1.000(10) 2.339(3) 155.8(6) no
N2 H2N Cl20 . . . 3.243(11) 1.000(10) 2.381(4) 143.9(6) no
N3 H3N Cl15 . . 1_554 3.204(11) 1.000(10) 2.274(3) 154.2(6) no
N4 H4N N2S . . 1_554 2.983(17) 1.000(11) 2.123(14) 143.0(7) no
N5 H5N Cl16 . . 1_654 3.258(10) 1.000(10) 2.451(3) 137.4(6) no
N6 H6N Cl2 . . 1_655 3.132(10) 1.000(9) 2.167(3) 161.7(6) no
N9 H9N O1R^a . . 1_455 2.702 1.000(13) 1.789 150.1 no
N10 H10N Cl23 . . 2_546 3.146(17) 1.000(14) 2.262(10) 146.7(9) no
N11 H11N Cl22 . . 2_646 3.198(18) 1.000(16) 2.263(7) 154.9(10) no
N12 H12N O1W . . . 2.55(4) 1.000(19) 1.58(3) 163.4(15) no
N13 H13N Cl2 . . . 3.286(10) 1.000(10) 2.360(3) 153.8(6) no
N14 H14N Cl8 . . . 3.276(11) 1.000(9) 2.418(4) 143.4(6) no
N15 H15N Cl3 . . 1_556 3.235(11) 1.000(11) 2.280(3) 159.3(6) no
N16 H16N N1S . . 1_556 2.956(17) 1.000(11) 2.114(13) 140.5(7) no
N17 H17N Cl4 . . 1_456 3.280(11) 1.000(11) 2.487(3) 135.9(6) no
N18 H18N Cl14 . . 1_455 3.137(10) 1.000(10) 2.175(3) 160.9(8) no
N22 H22N Cl11 . . 2_656 3.200(18) 1.000(15) 2.272(8) 153.7(10) no
N24 H24N O2W . . . 3.06(4) 1.00(2) 2.07(4) 172.7(17) no
O3W^b H2R^a Cl1R^a . . . 2.626 1.380 2.666 73.3 no

loop_
_geom_torsion_atom_site_label_1
_geom_torsion_atom_site_label_2
_geom_torsion_atom_site_label_3
_geom_torsion_atom_site_label_4
_geom_torsion
_geom_torsion_site_symmetry_1
_geom_torsion_site_symmetry_2
_geom_torsion_site_symmetry_3
_geom_torsion_site_symmetry_4
_geom_torsion_publ_flag
C42 N1 C1 C2 -78.2(14) . . . . ?
Pd1 N1 C1 C2 158.9(10) . . . . ?
C42 N1 C1 C6 105.4(12) . . . . ?
Pd1 N1 C1 C6 -17.5(12) . . . . ?
C6 C1 C2 C3 -4.4(19) . . . . ?
N1 C1 C2 C3 179.4(11) . . . . ?
C1 C2 C3 C4 0(2) . . . . ?
C2 C3 C4 C5 4(2) . . . . ?
C3 C4 C5 C6 -2(2) . . . . ?
C2 C1 C6 C5 6.2(19) . . . . ?
N1 C1 C6 C5 -177.5(11) . . . . ?
C2 C1 C6 N2 -170.0(11) . . . . ?
N1 C1 C6 N2 6.3(16) . . . . ?
C4 C5 C6 C1 -3(2) . . . . ?
C4 C5 C6 N2 173.1(12) . . . . ?
C7 N2 C6 C1 -121.8(12) . . . . ?
Pd1 N2 C6 C1 8.3(13) . . . . ?
C7 N2 C6 C5 62.0(15) . . . . ?
Pd1 N2 C6 C5 -167.9(10) . . . . ?
C6 N2 C7 C8 73.3(14) . . . . ?
Pd1 N2 C7 C8 -52.7(13) . . . . ?
N2 C7 C8 C10 -82.6(17) . . . . ?
N2 C7 C8 C9 98.6(14) . . . . ?
C10 C8 C9 C11 2(2) . . . . ?
C7 C8 C9 C11 -179.2(13) . . . . ?
C9 C8 C10 C12 -3(2) . . . . ?
C7 C8 C10 C12 177.8(13) . . . . ?
C8 C9 C11 C13 0(2) . . . . ?
C8 C10 C12 C13 3(2) . . . . ?
C10 C12 C13 C11 0(2) . . . . ?
C10 C12 C13 C14 176.0(13) . . . . ?
C9 C11 C13 C12 -1(2) . . . . ?
C9 C11 C13 C14 -177.2(14) . . . . ?
C12 C13 C14 N3 -102.6(15) . . . . ?
C11 C13 C14 N3 73.7(18) . . . . ?
C15 N3 C14 C13 67.1(15) . . . . ?
Pd2 N3 C14 C13 -175.0(10) . . . . ?
C14 N3 C15 C20 105.7(13) . . . . ?
Pd2 N3 C15 C20 -15.3(14) . . . . ?
C14 N3 C15 C16 -73.5(15) . . . . ?
Pd2 N3 C15 C16 165.5(11) . . . . ?
C20 C15 C16 C17 0(2) . . . . ?
N3 C15 C16 C17 179.4(14) . . . . ?
C15 C16 C17 C18 -1(3) . . . . ?
C16 C17 C18 C19 1(3) . . . . ?
C17 C18 C19 C20 1(3) . . . . ?
C16 C15 C20 C19 1(2) . . . . ?
N3 C15 C20 C19 -178.2(12) . . . . ?
C16 C15 C20 N4 -174.3(12) . . . . ?
N3 C15 C20 N4 6.5(18) . . . . ?
C18 C19 C20 C15 -1(2) . . . . ?
C18 C19 C20 N4 173.9(14) . . . . ?
C21 N4 C20 C15 -122.8(14) . . . . ?
Pd2 N4 C20 C15 6.0(14) . . . . ?
C21 N4 C20 C19 61.8(17) . . . . ?
Pd2 N4 C20 C19 -169.3(11) . . . . ?
C20 N4 C21 C22 73.3(17) . . . . ?
Pd2 N4 C21 C22 -51.3(15) . . . . ?
N4 C21 C22 C23 89.9(15) . . . . ?
N4 C21 C22 C24 -87.6(16) . . . . ?
C24 C22 C23 C25 0(2) . . . . ?
C21 C22 C23 C25 -177.2(11) . . . . ?
C23 C22 C24 C26 -2(2) . . . . ?
C21 C22 C24 C26 175.4(12) . . . . ?
C22 C23 C25 C27 1.6(19) . . . . ?
C22 C24 C26 C27 2(2) . . . . ?
C23 C25 C27 C26 -1.9(19) . . . . ?
C23 C25 C27 C28 178.2(11) . . . . ?
C24 C26 C27 C25 0.2(19) . . . . ?
C24 C26 C27 C28 -179.9(12) . . . . ?
C25 C27 C28 N5 83.2(16) . . . . ?
C26 C27 C28 N5 -96.7(15) . . . . ?
C29 N5 C28 C27 79.4(14) . . . . ?
Pd3 N5 C28 C27 -159.3(11) . . . . ?
C28 N5 C29 C34 105.6(11) . . . . ?
Pd3 N5 C29 C34 -16.4(10) . . . . ?
C28 N5 C29 C30 -73.0(12) . . . . ?
Pd3 N5 C29 C30 165.0(9) . . . . ?
C34 C29 C30 C31 1(2) . . . . ?
N5 C29 C30 C31 179.2(11) . . . . ?
C29 C30 C31 C32 -1(2) . . . . ?
C30 C31 C32 C33 1(2) . . . . ?
C31 C32 C33 C34 0(2) . . . . ?
C30 C29 C34 C33 0.2(19) . . . . ?
N5 C29 C34 C33 -178.3(10) . . . . ?
C30 C29 C34 N6 -174.9(12) . . . . ?
N5 C29 C34 N6 6.7(15) . . . . ?
C32 C33 C34 C29 -1(2) . . . . ?
C32 C33 C34 N6 174.4(12) . . . . ?
C35 N6 C34 C29 -127.5(12) . . . . ?
Pd3 N6 C34 C29 6.4(13) . . . . ?
C35 N6 C34 C33 57.7(15) . . . . ?
Pd3 N6 C34 C33 -168.4(10) . . . . ?
C34 N6 C35 C36 77.9(16) . . . . ?
Pd3 N6 C35 C36 -52.0(15) . . . . ?
N6 C35 C36 C37 104.3(14) . . . . ?
N6 C35 C36 C38 -78.1(16) . . . . ?
C38 C36 C37 C39 0.7(17) . . . . ?
C35 C36 C37 C39 178.3(10) . . . . ?
C37 C36 C38 C40 -4.1(17) . . . . ?
C35 C36 C38 C40 178.2(11) . . . . ?
C36 C37 C39 C41 3.0(18) . . . . ?
C36 C38 C40 C41 4.0(18) . . . . ?
C37 C39 C41 C40 -3.2(18) . . . . ?
C37 C39 C41 C42 -179.9(10) . . . . ?
C38 C40 C41 C39 -0.4(19) . . . . ?
C38 C40 C41 C42 176.1(11) . . . . ?
C1 N1 C42 C41 66.6(14) . . . . ?
Pd1 N1 C42 C41 -172.3(9) . . . . ?
C39 C41 C42 N1 85.4(15) . . . . ?
C40 C41 C42 N1 -91.1(15) . . . . ?
C84 N7 C43 C48 118.0(15) . . . . ?
Pd4 N7 C43 C48 -10.0(17) . . . . ?
C84 N7 C43 C44 -66.2(19) . . . . ?
Pd4 N7 C43 C44 165.8(13) . . . . ?
C48 C43 C44 C45 1(3) . . . . ?
N7 C43 C44 C45 -174.9(15) . . . . ?
C43 C44 C45 C46 1(3) . . . . ?
C44 C45 C46 C47 -1(3) . . . . ?
C45 C46 C47 C48 -2(2) . . . . ?
C46 C47 C48 C43 4(2) . . . . ?
C46 C47 C48 N8 -179.4(14) . . . . ?
C44 C43 C48 C47 -3(2) . . . . ?
N7 C43 C48 C47 172.6(13) . . . . ?
C44 C43 C48 N8 179.9(14) . . . . ?
N7 C43 C48 N8 -4(2) . . . . ?
C49 N8 C48 C47 77.3(17) . . . . ?
Pd4 N8 C48 C47 -160.4(12) . . . . ?
C49 N8 C48 C43 -105.9(14) . . . . ?
Pd4 N8 C48 C43 16.4(17) . . . . ?
C48 N8 C49 C50 -62.1(14) . . . . ?
Pd4 N8 C49 C50 176.8(8) . . . . ?
N8 C49 C50 C52 102.0(17) . . . . ?
N8 C49 C50 C51 -77.0(17) . . . . ?
C52 C50 C51 C53 -2(2) . . . . ?
C49 C50 C51 C53 177.4(14) . . . . ?
C51 C50 C52 C54 -2(2) . . . . ?
C49 C50 C52 C54 179.3(13) . . . . ?
C50 C51 C53 C55 4(2) . . . . ?
C50 C52 C54 C55 3(2) . . . . ?
C52 C54 C55 C53 0(2) . . . . ?
C52 C54 C55 C56 177.4(14) . . . . ?
C51 C53 C55 C54 -3(2) . . . . ?
C51 C53 C55 C56 179.2(14) . . . . ?
C54 C55 C56 N9 93.5(18) . . . . ?
C53 C55 C56 N9 -88.8(18) . . . . ?
C57 N9 C56 C55 60.1(18) . . . . ?
Pd5 N9 C56 C55 -65.8(16) . . . . ?
C56 N9 C57 C62 -118.4(15) . . . . ?
Pd5 N9 C57 C62 13.2(16) . . . . ?
C56 N9 C57 C58 64(2) . . . . ?
Pd5 N9 C57 C58 -164.0(13) . . . . ?
C62 C57 C58 C59 2(3) . . . . ?
N9 C57 C58 C59 179.0(15) . . . . ?
C57 C58 C59 C60 -2(3) . . . . ?
C58 C59 C60 C61 4(3) . . . . ?
C59 C60 C61 C62 -7(3) . . . . ?
C58 C57 C62 N10 179.8(16) . . . . ?
N9 C57 C62 N10 3(2) . . . . ?
C58 C57 C62 C61 -5(2) . . . . ?
N9 C57 C62 C61 178.0(14) . . . . ?
C63 N10 C62 C57 108.9(18) . . . . ?
Pd5 N10 C62 C57 -16.5(18) . . . . ?
C63 N10 C62 C61 -66.1(18) . . . . ?
Pd5 N10 C62 C61 168.6(13) . . . . ?
C60 C61 C62 C57 7(2) . . . . ?
C60 C61 C62 N10 -177.3(15) . . . . ?
C62 N10 C63 C64 175.2(15) . . . . ?
Pd5 N10 C63 C64 -69.2(18) . . . . ?
N10 C63 C64 C65 -86(3) . . . . ?
N10 C63 C64 C66 100(2) . . . . ?
C66 C64 C65 C67 -11(4) . . . . ?
C63 C64 C65 C67 176(2) . . . . ?
C65 C64 C66 C68 11(4) . . . . ?
C63 C64 C66 C68 -176(3) . . . . ?
C64 C65 C67 C69 12(6) . . . . ?
C64 C66 C68 C69 -11(5) . . . . ?
C65 C67 C69 C68 -11(6) . . . . ?
C65 C67 C69 C70 170(3) . . . . ?
C66 C68 C69 C67 11(6) . . . . ?
C66 C68 C69 C70 -169(3) . . . . ?
C67 C69 C70 N11 -83(4) . . . . ?
C68 C69 C70 N11 97(4) . . . . ?
C71 N11 C70 C69 -92(3) . . . . ?
Pd6 N11 C70 C69 41(3) . . . . ?
C70 N11 C71 C72 -56(3) . . . . ?
Pd6 N11 C71 C72 165.6(17) . . . . ?
C70 N11 C71 C76 126(2) . . . . ?
Pd6 N11 C71 C76 -13(2) . . . . ?
C76 C71 C72 C73 4(3) . . . . ?
N11 C71 C72 C73 -175(2) . . . . ?
C71 C72 C73 C74 -1(3) . . . . ?
C72 C73 C74 C75 -3(3) . . . . ?
C73 C74 C75 C76 6(3) . . . . ?
C74 C75 C76 C71 -4(2) . . . . ?
C74 C75 C76 N12 180(2) . . . . ?
C72 C71 C76 C75 -1(3) . . . . ?
N11 C71 C76 C75 177(2) . . . . ?
C72 C71 C76 N12 176(2) . . . . ?
N11 C71 C76 N12 -6(3) . . . . ?
C77 N12 C76 C75 76(3) . . . . ?
Pd6 N12 C76 C75 -162.4(15) . . . . ?
C77 N12 C76 C71 -100(2) . . . . ?
Pd6 N12 C76 C71 21(2) . . . . ?
C76 N12 C77 C78 -59(3) . . . . ?
Pd6 N12 C77 C78 -177.6(19) . . . . ?
N12 C77 C78 C79 -90(3) . . . . ?
N12 C77 C78 C80 97(2) . . . . ?
C80 C78 C79 C81 -4(3) . . . . ?
C77 C78 C79 C81 -176.9(17) . . . . ?
C79 C78 C80 C82 7(3) . . . . ?
C77 C78 C80 C82 179.4(17) . . . . ?
C78 C79 C81 C83 0(3) . . . . ?
C78 C80 C82 C83 -5(3) . . . . ?
C79 C81 C83 C82 2(2) . . . . ?
C79 C81 C83 C84 -176.8(15) . . . . ?
C80 C82 C83 C81 1(2) . . . . ?
C80 C82 C83 C84 179.8(14) . . . . ?
C81 C83 C84 N7 -88.7(18) . . . . ?
C82 C83 C84 N7 92.5(16) . . . . ?
C43 N7 C84 C83 -79.0(16) . . . . ?
Pd4 N7 C84 C83 45.6(16) . . . . ?
C126 N13 C85 C90 -104.7(12) . . . . ?
Pd7 N13 C85 C90 19.8(12) . . . . ?
C126 N13 C85 C86 78.0(13) . . . . ?
Pd7 N13 C85 C86 -157.5(9) . . . . ?
C90 C85 C86 C87 3.2(19) . . . . ?
N13 C85 C86 C87 -179.6(11) . . . . ?
C85 C86 C87 C88 3(2) . . . . ?
C86 C87 C88 C89 -6(2) . . . . ?
C87 C88 C89 C90 3(2) . . . . ?
C86 C85 C90 C89 -6.7(18) . . . . ?
N13 C85 C90 C89 176.0(10) . . . . ?
C86 C85 C90 N14 169.2(10) . . . . ?
N13 C85 C90 N14 -8.1(16) . . . . ?
C88 C89 C90 C85 3.5(19) . . . . ?
C88 C89 C90 N14 -172.3(11) . . . . ?
C91 N14 C90 C85 122.3(13) . . . . ?
Pd7 N14 C90 C85 -8.1(12) . . . . ?
C91 N14 C90 C89 -61.8(15) . . . . ?
Pd7 N14 C90 C89 167.8(10) . . . . ?
C90 N14 C91 C92 -72.4(16) . . . . ?
Pd7 N14 C91 C92 53.6(14) . . . . ?
N14 C91 C92 C93 -97.8(14) . . . . ?
N14 C91 C92 C94 80.0(17) . . . . ?
C94 C92 C93 C95 -1(2) . . . . ?
C91 C92 C93 C95 176.8(13) . . . . ?
C93 C92 C94 C96 -0.1(19) . . . . ?
C91 C92 C94 C96 -177.8(12) . . . . ?
C92 C93 C95 C97 1(2) . . . . ?
C92 C94 C96 C97 1(2) . . . . ?
C94 C96 C97 C95 -2(2) . . . . ?
C94 C96 C97 C98 -177.8(12) . . . . ?
C93 C95 C97 C96 0(2) . . . . ?
C93 C95 C97 C98 176.9(12) . . . . ?
C99 N15 C98 C97 -60.5(15) . . . . ?
Pd8 N15 C98 C97 176.7(9) . . . . ?
C96 C97 C98 N15 95.8(15) . . . . ?
C95 C97 C98 N15 -80.5(16) . . . . ?
C98 N15 C99 C104 -108.5(14) . . . . ?
Pd8 N15 C99 C104 14.7(15) . . . . ?
C98 N15 C99 C100 74.3(16) . . . . ?
Pd8 N15 C99 C100 -162.5(11) . . . . ?
C104 C99 C100 C101 2(2) . . . . ?
N15 C99 C100 C101 179.6(14) . . . . ?
C99 C100 C101 C102 4(3) . . . . ?
C100 C101 C102 C103 -9(3) . . . . ?
C101 C102 C103 C104 8(2) . . . . ?
C100 C99 C104 C103 -4(2) . . . . ?
N15 C99 C104 C103 178.8(13) . . . . ?
C100 C99 C104 N16 171.5(12) . . . . ?
N15 C99 C104 N16 -5.8(18) . . . . ?
C102 C103 C104 C99 -1(2) . . . . ?
C102 C103 C104 N16 -176.4(13) . . . . ?
C105 N16 C104 C99 122.1(13) . . . . ?
Pd8 N16 C104 C99 -6.4(14) . . . . ?
C105 N16 C104 C103 -62.3(16) . . . . ?
Pd8 N16 C104 C103 169.1(11) . . . . ?
C104 N16 C105 C106 -76.1(15) . . . . ?
Pd8 N16 C105 C106 47.9(14) . . . . ?
N16 C105 C106 C107 -92.7(15) . . . . ?
N16 C105 C106 C108 87.4(16) . . . . ?
C108 C106 C107 C109 1.9(19) . . . . ?
C105 C106 C107 C109 -178.0(12) . . . . ?
C107 C106 C108 C110 -1(2) . . . . ?
C105 C106 C108 C110 178.5(13) . . . . ?
C106 C107 C109 C111 0(2) . . . . ?
C106 C108 C110 C111 -1(2) . . . . ?
C107 C109 C111 C110 -3(2) . . . . ?
C107 C109 C111 C112 -179.8(12) . . . . ?
C108 C110 C111 C109 3(2) . . . . ?
C108 C110 C111 C112 -179.8(13) . . . . ?
C109 C111 C112 N17 -84.4(17) . . . . ?
C110 C111 C112 N17 98.7(16) . . . . ?
C113 N17 C112 C111 -77.4(14) . . . . ?
Pd9 N17 C112 C111 162.9(11) . . . . ?
C112 N17 C113 C118 -105.3(12) . . . . ?
Pd9 N17 C113 C118 14.2(11) . . . . ?
C112 N17 C113 C114 76.0(13) . . . . ?
Pd9 N17 C113 C114 -164.4(9) . . . . ?
C118 C113 C114 C115 3(2) . . . . ?
N17 C113 C114 C115 -178.8(11) . . . . ?
C113 C114 C115 C116 -3(2) . . . . ?
C114 C115 C116 C117 3(2) . . . . ?
C115 C116 C117 C118 -2(2) . . . . ?
C114 C113 C118 C117 -2(2) . . . . ?
N17 C113 C118 C117 179.4(10) . . . . ?
C114 C113 C118 N18 173.9(12) . . . . ?
N17 C113 C118 N18 -4.5(15) . . . . ?
C116 C117 C118 C113 2(2) . . . . ?
C116 C117 C118 N18 -174.5(13) . . . . ?
C119 N18 C118 C113 126.8(13) . . . . ?
Pd9 N18 C118 C113 -8.1(14) . . . . ?
C119 N18 C118 C117 -57.5(16) . . . . ?
Pd9 N18 C118 C117 167.6(10) . . . . ?
C118 N18 C119 C120 -76.4(16) . . . . ?
Pd9 N18 C119 C120 53.6(16) . . . . ?
N18 C119 C120 C122 79.8(18) . . . . ?
N18 C119 C120 C121 -98.7(14) . . . . ?
C122 C120 C121 C123 2.9(18) . . . . ?
C119 C120 C121 C123 -178.6(11) . . . . ?
C121 C120 C122 C124 1.2(19) . . . . ?
C119 C120 C122 C124 -177.2(12) . . . . ?
C120 C121 C123 C125 -4.6(18) . . . . ?
C120 C122 C124 C125 -3.5(19) . . . . ?
C121 C123 C125 C124 2.3(19) . . . . ?
C121 C123 C125 C126 -179.4(11) . . . . ?
C122 C124 C125 C123 1.7(19) . . . . ?
C122 C124 C125 C126 -176.5(11) . . . . ?
C123 C125 C126 N13 -84.7(15) . . . . ?
C124 C125 C126 N13 93.6(14) . . . . ?
C85 N13 C126 C125 -67.4(14) . . . . ?
Pd7 N13 C126 C125 171.2(9) . . . . ?
N24 Pd12 N23 C155 -17.7(17) . . . . ?
Cl23 Pd12 N23 C155 160.7(16) . . . . ?
N24 Pd12 N23 C154 121.3(19) . . . . ?
Cl23 Pd12 N23 C154 -60.3(18) . . . . ?
C168 N19 C127 C128 62(2) . . . . ?
Pd10 N19 C127 C128 -166.5(14) . . . . ?
C168 N19 C127 C132 -121.2(14) . . . . ?
Pd10 N19 C127 C132 10.0(17) . . . . ?
C132 C127 C128 C129 -5(3) . . . . ?
N19 C127 C128 C129 171.3(16) . . . . ?
C127 C128 C129 C130 5(3) . . . . ?
C128 C129 C130 C131 -2(3) . . . . ?
C129 C130 C131 C132 0(2) . . . . ?
C128 C127 C132 N20 -179.0(15) . . . . ?
N19 C127 C132 N20 4(2) . . . . ?
C128 C127 C132 C131 3(2) . . . . ?
N19 C127 C132 C131 -173.8(13) . . . . ?
C133 N20 C132 C127 105.3(15) . . . . ?
Pd10 N20 C132 C127 -16.4(17) . . . . ?
C133 N20 C132 C131 -76.4(17) . . . . ?
Pd10 N20 C132 C131 161.8(12) . . . . ?
C130 C131 C132 C127 0(2) . . . . ?
C130 C131 C132 N20 -178.6(14) . . . . ?
C132 N20 C133 C134 62.6(15) . . . . ?
Pd10 N20 C133 C134 -175.1(9) . . . . ?
N20 C133 C134 C135 80.8(17) . . . . ?
N20 C133 C134 C136 -100.4(16) . . . . ?
C136 C134 C135 C137 2(3) . . . . ?
C133 C134 C135 C137 -178.8(14) . . . . ?
C135 C134 C136 C138 -1(2) . . . . ?
C133 C134 C136 C138 -179.5(13) . . . . ?
C134 C135 C137 C139 -2(3) . . . . ?
C134 C136 C138 C139 -1(2) . . . . ?
C136 C138 C139 C137 1(2) . . . . ?
C136 C138 C139 C140 -176.7(13) . . . . ?
C135 C137 C139 C138 1(2) . . . . ?
C135 C137 C139 C140 178.0(15) . . . . ?
C141 N21 C140 C139 -55(2) . . . . ?
Pd11 N21 C140 C139 78.4(15) . . . . ?
C138 C139 C140 N21 -100.6(16) . . . . ?
C137 C139 C140 N21 82.3(19) . . . . ?
C140 N21 C141 C146 119.1(17) . . . . ?
Pd11 N21 C141 C146 -16.6(19) . . . . ?
C140 N21 C141 C142 -61(2) . . . . ?
Pd11 N21 C141 C142 163.5(14) . . . . ?
C146 C141 C142 C143 -3(3) . . . . ?
N21 C141 C142 C143 176.8(16) . . . . ?
C141 C142 C143 C144 4(3) . . . . ?
C142 C143 C144 C145 -4(3) . . . . ?
C143 C144 C145 C146 3(3) . . . . ?
C147 N22 C146 C141 -107(2) . . . . ?
Pd11 N22 C146 C141 18(2) . . . . ?
C147 N22 C146 C145 69(2) . . . . ?
Pd11 N22 C146 C145 -166.0(14) . . . . ?
N21 C141 C146 N22 -2(3) . . . . ?
C142 C141 C146 N22 178.0(17) . . . . ?
N21 C141 C146 C145 -178.0(15) . . . . ?
C142 C141 C146 C145 2(3) . . . . ?
C144 C145 C146 N22 -178.0(17) . . . . ?
C144 C145 C146 C141 -2(3) . . . . ?
C146 N22 C147 C148 -165(2) . . . . ?
Pd11 N22 C147 C148 70(2) . . . . ?
N22 C147 C148 C149 64(3) . . . . ?
N22 C147 C148 C150 -106(3) . . . . ?
C147 C148 C149 C151 -175.7(14) . . . . ?
C150 C148 C149 C151 -5(2) . . . . ?
C147 C148 C150 C152 177.4(16) . . . . ?
C149 C148 C150 C152 6(2) . . . . ?
C148 C149 C151 C153 2(2) . . . . ?
C148 C150 C152 C153 -4(3) . . . . ?
C149 C151 C153 C152 0(3) . . . . ?
C149 C151 C153 C154 -178.8(12) . . . . ?
C150 C152 C153 C151 1(3) . . . . ?
C150 C152 C153 C154 179.7(14) . . . . ?
C155 N23 C154 C153 95(2) . . . . ?
Pd12 N23 C154 C153 -49(3) . . . . ?
C151 C153 C154 N23 86(2) . . . . ?
C152 C153 C154 N23 -93(2) . . . . ?
C154 N23 C155 C156 59(3) . . . . ?
Pd12 N23 C155 C156 -156.2(19) . . . . ?
C154 N23 C155 C160 -133.1(19) . . . . ?
Pd12 N23 C155 C160 11(2) . . . . ?
C160 C155 C156 C157 3(3) . . . . ?
N23 C155 C156 C157 169(3) . . . . ?
C155 C156 C157 C158 -4(3) . . . . ?
C156 C157 C158 C159 3(3) . . . . ?
C157 C158 C159 C160 -1(3) . . . . ?
C156 C155 C160 C159 -1(3) . . . . ?
N23 C155 C160 C159 -170(2) . . . . ?
C156 C155 C160 N24 175(2) . . . . ?
N23 C155 C160 N24 6(3) . . . . ?
C158 C159 C160 C155 0(3) . . . . ?
C158 C159 C160 N24 -176(2) . . . . ?
C161 N24 C160 C155 94(2) . . . . ?
Pd12 N24 C160 C155 -17(2) . . . . ?
C161 N24 C160 C159 -91(2) . . . . ?
Pd12 N24 C160 C159 158.4(15) . . . . ?
C160 N24 C161 C162 68(3) . . . . ?
Pd12 N24 C161 C162 176(2) . . . . ?
N24 C161 C162 C163 72(3) . . . . ?
N24 C161 C162 C164 -97(3) . . . . ?
C164 C162 C163 C165 -9(4) . . . . ?
C161 C162 C163 C165 -178.6(19) . . . . ?
C163 C162 C164 C166 7(3) . . . . ?
C161 C162 C164 C166 176.5(16) . . . . ?
C162 C163 C165 C167 6(3) . . . . ?
C162 C164 C166 C167 -1(3) . . . . ?
C164 C166 C167 C165 -2(3) . . . . ?
C164 C166 C167 C168 -179.5(14) . . . . ?
C163 C165 C167 C166 0(3) . . . . ?
C163 C165 C167 C168 177.7(16) . . . . ?
C127 N19 C168 C167 77.6(17) . . . . ?
Pd10 N19 C168 C167 -49.7(16) . . . . ?
C166 C167 C168 N19 -93.9(18) . . . . ?
C165 C167 C168 N19 88.3(19) . . . . ?
C6R C1R C2R C3R -1(4) . . . . ?
C7R C1R C2R C3R 177(3) . . . . ?
C1R C2R C3R C4R 6(5) . . . . ?
C1R C2R C3R Cl1R -177(2) . . . . ?
C2R C3R C4R C5R -8(5) . . . . ?
Cl1R C3R C4R C5R 175(2) . . . . ?
C3R C4R C5R C6R 6(5) . . . . ?
C4R C5R C6R C1R -1(5) . . . . ?
C2R C1R C6R C5R -2(4) . . . . ?
C7R C1R C6R C5R -179(3) . . . . ?
C6R C1R C7R O1R 67(4) . . . . ?
C2R C1R C7R O1R -110(3) . . . . ?
C6R C1R C7R C8R -54(4) . . . . ?
C2R C1R C7R C8R 129(3) . . . . ?
C14R C9R C10R C11R 1(3) . . . . ?
C9R C10R C11R C12R -1(3) . . . . ?
C9R C10R C11R C14Q -179(5) . . . . ?
C10R C11R C12R C13R 0(3) . . . . ?
C14Q C11R C12R C13R 179(4) . . . . ?
C11R C12R C13R C14R 0(3) . . . . ?
C12R C13R C14R C9R 0(3) . . . . ?
C10R C9R C14R C13R -1(3) . . . . ?
C22R C17R C18R C19R 0.3(15) . . . . ?
C23R C17R C18R C19R 179.9(8) . . . . ?
C17R C18R C19R C20R -0.2(15) . . . . ?
C17R C18R C19R Cl3R 179.8(7) . . . . ?
C18R C19R C20R C21R 0.0(15) . . . . ?
Cl3R C19R C20R C21R -179.9(6) . . . . ?
C19R C20R C21R C22R 0.0(12) . . . . ?
C18R C17R C22R C21R -0.3(15) . . . . ?
C23R C17R C22R C21R -179.9(7) . . . . ?
C20R C21R C22R C17R 0.1(12) . . . . ?
C22R C17R C23R O3R 156(6) . . . . ?
C18R C17R C23R O3R -24(6) . . . . ?
C6G C1G C2G O2G 178.9(16) . . . . ?
C7G C1G C2G O2G -7(2) . . . . ?
C6G C1G C2G C3G 0.0 . . . . ?
C7G C1G C2G C3G 174(2) . . . . ?
O2G C2G C3G C4G -178.9(16) . . . . ?
C1G C2G C3G C4G 0.0 . . . . ?
C2G C3G C4G C5G 0.0 . . . . ?
C3G C4G C5G C6G 0.0 . . . . ?
C4G C5G C6G C1G 0.0 . . . . ?
C2G C1G C6G C5G 0.0 . . . . ?
C7G C1G C6G C5G -174(2) . . . . ?
C2G C1G C7G O1G 11(4) . . . . ?
C6G C1G C7G O1G -175(3) . . . . ?
C2G C1G C7G C8G 178.7(19) . . . . ?
C6G C1G C7G C8G -7(3) . . . . ?
